data_7030267
loop_
_publ_author_name
'Kastbjerg, Sofie'
'Uvarov, Catherine A.'
'Kauzlarich, Susan M.'
'Chen, Yu-Sheng'
'Nishibori, Eiji'
'Spackman, Mark A.'
'Iversen, Bo Brummerstedt'

_publ_section_title
;
 Crystal structure and chemical bonding of the intermetallic Zintl phase
 Yb11AlSb9.
;
_journal_issue 34
_journal_name_full 'Dalton transactions (Cambridge, England : 2003)'
_journal_page_first 10347
_journal_page_last 10353
_journal_paper_doi 10.1039/c2dt30278k
_journal_volume 41
_journal_year 2012
_chemical_formula_sum 'Al2 Sb18 Yb22'
_chemical_formula_weight 6052.34
_chemical_name_systematic
;
?
;
_space_group_IT_number 45
_symmetry_cell_setting orthorhombic
_symmetry_space_group_name_Hall 'I 2 -2c'
_symmetry_space_group_name_H-M 'I b a 2'
_atom_sites_solution_hydrogens notdet
_atom_sites_solution_primary direct
_atom_sites_solution_secondary difmap
_audit_creation_method SHELXL-97
_cell_angle_alpha 90.00
_cell_angle_beta 90.00
_cell_angle_gamma 90.00
_cell_formula_units_Z 4
_cell_length_a 11.7383(4)
_cell_length_b 12.3600(4)
_cell_length_c 16.6796(6)
_cell_measurement_temperature 15(2)
_cell_volume 2419.97(14)
_computing_cell_refinement 'SAINT+ (Bruker AXS, 2008)'
_computing_data_collection 'APEX II (Bruker AXS, 2008)'
_computing_data_reduction
;
SAINT+ (Bruker AXS, 2008)
SADABS (Sheldrick, 2008)
SORTAV (Blessing, 1997)
;
_computing_structure_refinement 'SHELXL-97 (Sheldrick, 1997)'
_computing_structure_solution 'SHELXS-97 (Sheldrick, 1990)'
_diffrn_ambient_temperature 10(2)
_diffrn_detector_area_resol_mean 12.01
_diffrn_measured_fraction_theta_full 0.975
_diffrn_measured_fraction_theta_max 0.975
_diffrn_measurement_device_type 'Bruker d8 diffractometer'
_diffrn_measurement_method \f-scans
_diffrn_radiation_monochromator graphite
_diffrn_radiation_source synchrotron
_diffrn_radiation_type synchrotron
_diffrn_radiation_wavelength 0.44280
_diffrn_reflns_av_R_equivalents 0.0000
_diffrn_reflns_av_sigmaI/netI 0.0494
_diffrn_reflns_limit_h_max 31
_diffrn_reflns_limit_h_min 0
_diffrn_reflns_limit_k_max 31
_diffrn_reflns_limit_k_min 0
_diffrn_reflns_limit_l_max 37
_diffrn_reflns_limit_l_min -44
_diffrn_reflns_number 20527
_diffrn_reflns_theta_full 36.35
_diffrn_reflns_theta_max 36.35
_diffrn_reflns_theta_min 1.49
_diffrn_standards_number 0
_exptl_absorpt_coefficient_mu 13.768
_exptl_absorpt_correction_T_max 0.6680
_exptl_absorpt_correction_T_min 0.5699
_exptl_absorpt_correction_type empirical
_exptl_crystal_colour metallic
_exptl_crystal_density_diffrn 8.306
_exptl_crystal_density_method 'not measured'
_exptl_crystal_description block
_exptl_crystal_F_000 4968
_exptl_crystal_size_max 40
_exptl_crystal_size_mid 30
_exptl_crystal_size_min 15
_refine_diff_density_max 4.012
_refine_diff_density_min -10.606
_refine_diff_density_rms 1.454
_refine_ls_abs_structure_details 'Flack H D (1983), Acta Cryst. A39, 876-881'
_refine_ls_abs_structure_Flack 0.010(7)
_refine_ls_extinction_method none
_refine_ls_goodness_of_fit_ref 1.391
_refine_ls_hydrogen_treatment undef
_refine_ls_matrix_type full
_refine_ls_number_parameters 97
_refine_ls_number_reflns 20527
_refine_ls_number_restraints 1
_refine_ls_restrained_S_all 1.391
_refine_ls_R_factor_all 0.0321
_refine_ls_R_factor_gt 0.0303
_refine_ls_shift/su_max 0.003
_refine_ls_shift/su_mean 0.000
_refine_ls_structure_factor_coef Fsqd
_refine_ls_weighting_details 'calc w=1/[\s^2^(Fo^2^)+(0.0000P)^2^+0.0000P] where P=(Fo^2^+2Fc^2^)/3'
_refine_ls_weighting_scheme calc
_refine_ls_wR_factor_gt 0.0663
_refine_ls_wR_factor_ref 0.0667
_reflns_number_gt 19605
_reflns_number_total 20527
_reflns_threshold_expression >2sigma(I)
_cod_data_source_file c2dt30278k.txt
_cod_data_source_block shelxl
_cod_depositor_comments
;
The following automatic conversions were performed:

'_symmetry_cell_setting' value 'Orthorhombic' changed to
'orthorhombic' according to
/usr/data/users/saulius/automatic-downloads/retrospective/RSC/lib/dictionaries/cif_core.dic
dictionary named 'cif_core.dic' version 2.4.2 from 2011-04-26.

Automatic conversion script
Id: cif_fix_values 2281 2013-09-26 08:29:07Z andrius 
;
_cod_original_sg_symbol_H-M Iba2
_cod_database_code 7030267

loop_
_symmetry_equiv_pos_as_xyz
'x, y, z'
'-x, -y, z'
'x+1/2, -y+1/2, z'
'-x+1/2, y+1/2, z'
'x+1/2, y+1/2, z+1/2'
'-x+1/2, -y+1/2, z+1/2'
'x+1, -y+1, z+1/2'
'-x+1, y+1, z+1/2'

loop_
_atom_site_label
_atom_site_type_symbol
_atom_site_fract_x
_atom_site_fract_y
_atom_site_fract_z
_atom_site_U_iso_or_equiv
_atom_site_adp_type
_atom_site_occupancy
_atom_site_symmetry_multiplicity
_atom_site_calc_flag
_atom_site_refinement_flags
Yb1 Yb 0.685506(11) 0.561174(12) 0.064653(8) 0.00225(2) Uani 1 1 d .
Yb2 Yb 0.684976(11) 0.446249(12) 0.306832(8) 0.00207(2) Uani 1 1 d .
Yb3 Yb 0.663317(10) 0.174404(11) 0.435944(9) 0.00215(1) Uani 1 1 d .
Yb4 Yb 0.408765(11) 0.273551(12) 0.594558(8) 0.00190(2) Uani 1 1 d .
Yb5 Yb 0.429734(11) 0.275832(11) 0.275878(8) 0.00181(2) Uani 1 1 d .
Yb6 Yb 0.5000 0.0000 0.759258(11) 0.00211(2) Uani 1 2 d S
Sb1 Sb 0.5000 0.5000 0.18397(2) 0.00180(3) Uani 1 2 d S
Sb2 Sb 0.871610(17) 0.386121(17) 0.432533(14) 0.00199(2) Uani 1 1 d .
Sb3 Sb 0.465011(16) 0.390589(17) 0.437654(14) 0.00201(2) Uani 1 1 d .
Sb4 Sb 0.644465(17) 0.136129(19) 0.623719(13) 0.00193(2) Uani 1 1 d .
Sb5 Sb 0.178761(17) 0.322858(18) 0.252780(13) 0.00197(2) Uani 1 1 d .
Al1 Al 1.0000 0.5000 0.54032(10) 0.0034(2) Uani 1 2 d S

loop_
_atom_site_aniso_label
_atom_site_aniso_U_11
_atom_site_aniso_U_22
_atom_site_aniso_U_33
_atom_site_aniso_U_23
_atom_site_aniso_U_13
_atom_site_aniso_U_12
Yb1 0.00210(3) 0.00223(4) 0.00241(4) 0.00042(3) 0.00045(3) 0.00006(3)
Yb2 0.00201(3) 0.00188(4) 0.00231(4) 0.00021(3) -0.00048(3) 0.00000(3)
Yb3 0.00257(3) 0.00213(4) 0.00174(3) 0.00005(4) 0.00004(3) -0.00008(3)
Yb4 0.00201(3) 0.00188(4) 0.00180(3) 0.00020(3) 0.00001(3) -0.00011(3)
Yb5 0.00174(3) 0.00176(4) 0.00192(3) -0.00014(3) 0.00002(3) 0.00000(3)
Yb6 0.00191(5) 0.00171(6) 0.00271(5) 0.000 0.000 0.00021(4)
Sb1 0.00172(7) 0.00185(8) 0.00183(7) 0.000 0.000 -0.00007(7)
Sb2 0.00206(5) 0.00201(6) 0.00191(5) -0.00014(5) 0.00000(5) 0.00016(4)
Sb3 0.00246(5) 0.00185(6) 0.00171(5) -0.00003(5) -0.00004(5) -0.00017(4)
Sb4 0.00197(5) 0.00195(6) 0.00186(5) -0.00017(5) 0.00007(4) 0.00000(4)
Sb5 0.00186(5) 0.00199(6) 0.00206(5) -0.00023(5) -0.00015(4) 0.00022(4)
Al1 0.0037(5) 0.0042(6) 0.0023(5) 0.000 0.000 0.0004(4)

loop_
_atom_type_symbol
_atom_type_description
_atom_type_scat_dispersion_real
_atom_type_scat_dispersion_imag
_atom_type_scat_source
Al Al 0.0234 0.0191 'International Tables Vol C Tables 4.2.6.8 and 6.1.1.4'
Sb Sb -2.0142 0.6601 'International Tables Vol C Tables 4.2.6.8 and 6.1.1.4'
Yb Yb -0.4651 2.4925 'International Tables Vol C Tables 4.2.6.8 and 6.1.1.4'

loop_
_geom_angle_atom_site_label_1
_geom_angle_atom_site_label_2
_geom_angle_atom_site_label_3
_geom_angle
_geom_angle_site_symmetry_1
_geom_angle_site_symmetry_3
Sb1 Yb1 Sb2 176.269(8) . 7_454
Sb1 Yb1 Sb4 93.086(6) . 6_654
Sb2 Yb1 Sb4 86.713(7) 7_454 6_654
Sb1 Yb1 Sb3 84.622(7) . 7_454
Sb2 Yb1 Sb3 93.182(7) 7_454 7_454
Sb4 Yb1 Sb3 140.916(7) 6_654 7_454
Sb1 Yb1 Sb3 83.341(7) . 8_544
Sb2 Yb1 Sb3 92.943(7) 7_454 8_544
Sb4 Yb1 Sb3 92.357(7) 6_654 8_544
Sb3 Yb1 Sb3 48.584(7) 7_454 8_544
Sb1 Yb1 Yb4 125.996(7) . 5_554
Sb2 Yb1 Yb4 57.730(5) 7_454 5_554
Sb4 Yb1 Yb4 93.153(6) 6_654 5_554
Sb3 Yb1 Yb4 119.570(6) 7_454 5_554
Sb3 Yb1 Yb4 149.723(6) 8_544 5_554
Sb1 Yb1 Yb4 57.833(4) . 8_544
Sb2 Yb1 Yb4 119.320(6) 7_454 8_544
Sb4 Yb1 Yb4 55.906(5) 6_654 8_544
Sb3 Yb1 Yb4 91.402(5) 7_454 8_544
Sb3 Yb1 Yb4 49.939(5) 8_544 8_544
Yb4 Yb1 Yb4 148.464(5) 5_554 8_544
Sb1 Yb1 Sb5 81.595(7) . 2_665
Sb2 Yb1 Sb5 101.979(6) 7_454 2_665
Sb4 Yb1 Sb5 77.217(6) 6_654 2_665
Sb3 Yb1 Sb5 140.185(7) 7_454 2_665
Sb3 Yb1 Sb5 161.131(7) 8_544 2_665
Yb4 Yb1 Sb5 48.069(4) 5_554 2_665
Yb4 Yb1 Sb5 111.767(6) 8_544 2_665
Sb1 Yb1 Yb4 56.397(4) . 7_454
Sb2 Yb1 Yb4 124.023(6) 7_454 7_454
Sb4 Yb1 Yb4 149.192(6) 6_654 7_454
Sb3 Yb1 Yb4 49.320(5) 7_454 7_454
Sb3 Yb1 Yb4 88.398(5) 8_544 7_454
Yb4 Yb1 Yb4 101.559(4) 5_554 7_454
Yb4 Yb1 Yb4 103.602(5) 8_544 7_454
Sb5 Yb1 Yb4 92.659(5) 2_665 7_454
Sb1 Yb1 Yb3 121.166(5) . 7_454
Sb2 Yb1 Yb3 59.584(5) 7_454 7_454
Sb4 Yb1 Yb3 145.047(6) 6_654 7_454
Sb3 Yb1 Yb3 57.414(5) 7_454 7_454
Sb3 Yb1 Yb3 97.957(6) 8_544 7_454
Yb4 Yb1 Yb3 62.267(4) 5_554 7_454
Yb4 Yb1 Yb3 147.394(5) 8_544 7_454
Sb5 Yb1 Yb3 99.535(6) 2_665 7_454
Yb4 Yb1 Yb3 64.822(4) 7_454 7_454
Sb1 Yb1 Yb3 118.924(5) . 6_654
Sb2 Yb1 Yb3 58.314(5) 7_454 6_654
Sb4 Yb1 Yb3 50.135(5) 6_654 6_654
Sb3 Yb1 Yb3 97.479(6) 7_454 6_654
Sb3 Yb1 Yb3 57.331(5) 8_544 6_654
Yb4 Yb1 Yb3 105.633(5) 5_554 6_654
Yb4 Yb1 Yb3 61.093(4) 8_544 6_654
Sb5 Yb1 Yb3 121.862(5) 2_665 6_654
Yb4 Yb1 Yb3 145.071(5) 7_454 6_654
Yb3 Yb1 Yb3 109.882(5) 7_454 6_654
Sb1 Yb1 Yb5 49.657(4) . 2_665
Sb2 Yb1 Yb5 133.908(6) 7_454 2_665
Sb4 Yb1 Yb5 107.052(6) 6_654 2_665
Sb3 Yb1 Yb5 100.949(6) 7_454 2_665
Sb3 Yb1 Yb5 128.868(6) 8_544 2_665
Yb4 Yb1 Yb5 77.369(4) 5_554 2_665
Yb4 Yb1 Yb5 104.073(5) 8_544 2_665
Sb5 Yb1 Yb5 43.520(4) 2_665 2_665
Yb4 Yb1 Yb5 51.668(3) 7_454 2_665
Yb3 Yb1 Yb5 92.142(5) 7_454 2_665
Yb3 Yb1 Yb5 156.684(5) 6_654 2_665
Sb1 Yb2 Sb2 178.714(7) . .
Sb1 Yb2 Sb5 88.507(5) . 2_665
Sb2 Yb2 Sb5 92.742(6) . 2_665
Sb1 Yb2 Sb5 91.108(5) . 3
Sb2 Yb2 Sb5 87.753(6) . 3
Sb5 Yb2 Sb5 138.765(7) 2_665 3
Sb1 Yb2 Sb3 86.319(7) . .
Sb2 Yb2 Sb3 93.035(7) . .
Sb5 Yb2 Sb3 133.513(7) 2_665 .
Sb5 Yb2 Sb3 87.544(6) 3 .
Sb1 Yb2 Sb3 86.251(7) . 2_665
Sb2 Yb2 Sb3 94.152(7) . 2_665
Sb5 Yb2 Sb3 85.243(6) 2_665 2_665
Sb5 Yb2 Sb3 135.882(7) 3 2_665
Sb3 Yb2 Sb3 48.340(7) . 2_665
Sb1 Yb2 Yb5 56.984(4) . .
Sb2 Yb2 Yb5 121.775(6) . .
Sb5 Yb2 Yb5 145.454(6) 2_665 .
Sb5 Yb2 Yb5 52.901(5) 3 .
Sb3 Yb2 Yb5 50.835(5) . .
Sb3 Yb2 Yb5 90.447(5) 2_665 .
Sb1 Yb2 Yb5 56.654(4) . 2_665
Sb2 Yb2 Yb5 124.483(6) . 2_665
Sb5 Yb2 Yb5 50.067(5) 2_665 2_665
Sb5 Yb2 Yb5 147.762(6) 3 2_665
Sb3 Yb2 Yb5 90.060(5) . 2_665
Sb3 Yb2 Yb5 50.575(5) 2_665 2_665
Yb5 Yb2 Yb5 102.297(5) . 2_665
Sb1 Yb2 Sb4 83.883(7) . 6_654
Sb2 Yb2 Sb4 96.115(7) . 6_654
Sb5 Yb2 Sb4 76.287(6) 2_665 6_654
Sb5 Yb2 Sb4 62.698(6) 3 6_654
Sb3 Yb2 Sb4 148.346(7) . 6_654
Sb3 Yb2 Sb4 159.230(7) 2_665 6_654
Yb5 Yb2 Sb4 99.344(6) . 6_654
Yb5 Yb2 Sb4 109.077(5) 2_665 6_654
Sb1 Yb2 Yb6 120.503(7) . 5_554
Sb2 Yb2 Yb6 60.279(5) . 5_554
Sb5 Yb2 Yb6 49.133(4) 2_665 5_554
Sb5 Yb2 Yb6 97.660(5) 3 5_554
Sb3 Yb2 Yb6 152.369(6) . 5_554
Sb3 Yb2 Yb6 121.362(6) 2_665 5_554
Yb5 Yb2 Yb6 148.186(5) . 5_554
Yb5 Yb2 Yb6 99.200(4) 2_665 5_554
Sb4 Yb2 Yb6 51.057(4) 6_654 5_554
Sb1 Yb2 Yb3 121.842(5) . 4_655
Sb2 Yb2 Yb3 59.340(5) . 4_655
Sb5 Yb2 Yb3 48.342(5) 2_665 4_655
Sb5 Yb2 Yb3 146.803(6) 3 4_655
Sb3 Yb2 Yb3 97.715(6) . 4_655
Sb3 Yb2 Yb3 58.073(5) 2_665 4_655
Yb5 Yb2 Yb3 147.521(5) . 4_655
Yb5 Yb2 Yb3 65.314(4) 2_665 4_655
Sb4 Yb2 Yb3 113.011(6) 6_654 4_655
Yb6 Yb2 Yb3 63.721(4) 5_554 4_655
Sb1 Yb2 Yb3 119.879(5) . .
Sb2 Yb2 Yb3 58.867(5) . .
Sb5 Yb2 Yb3 151.598(6) 2_665 .
Sb5 Yb2 Yb3 47.835(5) 3 .
Sb3 Yb2 Yb3 56.237(5) . .
Sb3 Yb2 Yb3 96.774(6) 2_665 .
Yb5 Yb2 Yb3 62.946(4) . .
Yb5 Yb2 Yb3 145.728(5) 2_665 .
Sb4 Yb2 Yb3 103.990(5) 6_654 .
Yb6 Yb2 Yb3 108.534(4) 5_554 .
Yb3 Yb2 Yb3 109.464(5) 4_655 .
Sb5 Yb3 Sb4 172.040(8) 3 .
Sb5 Yb3 Al1 123.82(2) 3 3_455
Sb4 Yb3 Al1 49.86(2) . 3_455
Sb5 Yb3 Sb2 92.523(6) 3 3_455
Sb4 Yb3 Sb2 85.189(6) . 3_455
Al1 Yb3 Sb2 46.848(15) 3_455 3_455
Sb5 Yb3 Sb3 92.212(7) 3 .
Sb4 Yb3 Sb3 93.361(6) . .
Al1 Yb3 Sb3 95.999(5) 3_455 .
Sb2 Yb3 Sb3 61.277(6) 3_455 .
Sb5 Yb3 Sb2 86.309(6) 3 .
Sb4 Yb3 Sb2 99.909(7) . .
Al1 Yb3 Sb2 149.77(2) 3_455 .
Sb2 Yb3 Sb2 145.333(5) 3_455 .
Sb3 Yb3 Sb2 84.125(6) . .
Sb5 Yb3 Sb2 90.111(7) 3 4_645
Sb4 Yb3 Sb2 81.933(6) . 4_645
Al1 Yb3 Sb2 46.184(15) 3_455 4_645
Sb2 Yb3 Sb2 71.101(6) 3_455 4_645
Sb3 Yb3 Sb2 132.377(6) . 4_645
Sb2 Yb3 Sb2 143.464(5) . 4_645
Sb5 Yb3 Sb3 87.280(6) 3 3
Sb4 Yb3 Sb3 91.561(6) . 3
Al1 Yb3 Sb3 114.158(9) 3_455 3
Sb2 Yb3 Sb3 154.893(6) 3_455 3
Sb3 Yb3 Sb3 143.830(5) . 3
Sb2 Yb3 Sb3 59.738(6) . 3
Sb2 Yb3 Sb3 83.792(5) 4_645 3
Sb5 Yb3 Yb1 122.251(6) 3 7_455
Sb4 Yb3 Yb1 65.704(6) . 7_455
Al1 Yb3 Yb1 106.76(2) 3_455 7_455
Sb2 Yb3 Yb1 104.584(5) 3_455 7_455
Sb3 Yb3 Yb1 53.875(5) . 7_455
Sb2 Yb3 Yb1 49.762(5) . 7_455
Sb2 Yb3 Yb1 147.637(6) 4_645 7_455
Sb3 Yb3 Yb1 96.624(5) 3 7_455
Sb5 Yb3 Yb4 128.414(6) 3 3
Sb4 Yb3 Yb4 54.304(5) . 3
Al1 Yb3 Yb4 99.93(2) 3_455 3
Sb2 Yb3 Yb4 139.062(6) 3_455 3
Sb3 Yb3 Yb4 110.467(6) . 3
Sb2 Yb3 Yb4 52.837(5) . 3
Sb2 Yb3 Yb4 104.764(5) 4_645 3
Sb3 Yb3 Yb4 47.302(5) 3 3
Yb1 Yb3 Yb4 56.686(4) 7_455 3
Sb5 Yb3 Yb2 55.933(5) 3 4_645
Sb4 Yb3 Yb2 117.419(6) . 4_645
Al1 Yb3 Yb2 94.649(15) 3_455 4_645
Sb2 Yb3 Yb2 106.127(5) 3_455 4_645
Sb3 Yb3 Yb2 146.571(6) . 4_645
Sb2 Yb3 Yb2 101.779(6) . 4_645
Sb2 Yb3 Yb2 48.479(5) 4_645 4_645
Sb3 Yb3 Yb2 53.823(4) 3 4_645
Yb1 Yb3 Yb2 149.285(5) 7_455 4_645
Yb4 Yb3 Yb2 98.701(4) 3 4_645
Sb5 Yb3 Yb2 56.591(5) 3 .
Sb4 Yb3 Yb2 131.361(6) . .
Al1 Yb3 Yb2 148.426(7) 3_455 .
Sb2 Yb3 Yb2 103.455(5) 3_455 .
Sb3 Yb3 Yb2 54.026(5) . .
Sb2 Yb3 Yb2 48.256(5) . .
Sb2 Yb3 Yb2 146.442(6) 4_645 .
Sb3 Yb3 Yb2 97.360(5) 3 .
Yb1 Yb3 Yb2 65.799(4) 7_455 .
Yb4 Yb3 Yb2 100.187(4) 3 .
Yb2 Yb3 Yb2 106.032(5) 4_645 .
Yb1 Sb1 Yb1 98.387(11) 2_665 .
Yb1 Sb1 Yb2 89.094(4) 2_665 2_665
Yb1 Sb1 Yb2 153.063(4) . 2_665
Yb1 Sb1 Yb2 153.064(4) 2_665 .
Yb1 Sb1 Yb2 89.094(4) . .
Yb2 Sb1 Yb2 95.866(11) 2_665 .
Yb1 Sb1 Yb5 85.165(4) 2_665 .
Yb1 Sb1 Yb5 134.158(4) . .
Yb2 Sb1 Yb5 72.006(6) 2_665 .
Yb2 Sb1 Yb5 71.405(6) . .
Yb1 Sb1 Yb5 134.157(4) 2_665 2_665
Yb1 Sb1 Yb5 85.163(4) . 2_665
Yb2 Sb1 Yb5 71.405(6) 2_665 2_665
Yb2 Sb1 Yb5 72.007(6) . 2_665
Yb5 Sb1 Yb5 124.127(12) . 2_665
Yb1 Sb1 Yb4 71.802(6) 2_665 7_454
Yb1 Sb1 Yb4 74.337(6) . 7_454
Yb2 Sb1 Yb4 83.670(4) 2_665 7_454
Yb2 Sb1 Yb4 135.009(5) . 7_454
Yb5 Sb1 Yb4 146.729(4) . 7_454
Yb5 Sb1 Yb4 65.250(4) 2_665 7_454
Yb1 Sb1 Yb4 74.338(6) 2_665 8_544
Yb1 Sb1 Yb4 71.802(6) . 8_544
Yb2 Sb1 Yb4 135.010(5) 2_665 8_544
Yb2 Sb1 Yb4 83.670(4) . 8_544
Yb5 Sb1 Yb4 65.251(4) . 8_544
Yb5 Sb1 Yb4 146.728(4) 2_665 8_544
Yb4 Sb1 Yb4 127.089(12) 7_454 8_544
Al1 Sb2 Yb2 134.860(13) . .
Al1 Sb2 Yb1 79.46(2) . 7_455
Yb2 Sb2 Yb1 86.238(6) . 7_455
Al1 Sb2 Yb5 134.858(17) . 3
Yb2 Sb2 Yb5 76.241(7) . 3
Yb1 Sb2 Yb5 143.365(8) 7_455 3
Al1 Sb2 Yb4 72.75(2) . 3
Yb2 Sb2 Yb4 140.145(8) . 3
Yb1 Sb2 Yb4 69.672(6) 7_455 3
Yb5 Sb2 Yb4 104.361(7) 3 3
Al1 Sb2 Yb3 63.961(12) . 3
Yb2 Sb2 Yb3 138.343(8) . 3
Yb1 Sb2 Yb3 134.877(8) 7_455 3
Yb5 Sb2 Yb3 71.777(5) 3 3
Yb4 Sb2 Yb3 74.688(5) 3 3
Al1 Sb2 Yb6 95.57(3) . 5_554
Yb2 Sb2 Yb6 69.930(6) . 5_554
Yb1 Sb2 Yb6 140.968(7) 7_455 5_554
Yb5 Sb2 Yb6 61.128(5) 3 5_554
Yb4 Sb2 Yb6 145.983(7) 3 5_554
Yb3 Sb2 Yb6 71.530(5) 3 5_554
Al1 Sb2 Yb3 137.86(3) . .
Yb2 Sb2 Yb3 72.878(6) . .
Yb1 Sb2 Yb3 70.655(6) 7_455 .
Yb5 Sb2 Yb3 73.492(6) 3 .
Yb4 Sb2 Yb3 69.405(5) 3 .
Yb3 Sb2 Yb3 120.705(6) 3 .
Yb6 Sb2 Yb3 126.323(7) 5_554 .
Al1 Sb2 Yb3 62.708(12) . 4_655
Yb2 Sb2 Yb3 72.183(6) . 4_655
Yb1 Sb2 Yb3 72.910(5) 7_455 4_655
Yb5 Sb2 Yb3 128.831(8) 3 4_655
Yb4 Sb2 Yb3 125.658(8) 3 4_655
Yb3 Sb2 Yb3 108.868(6) 3 4_655
Yb6 Sb2 Yb3 70.588(5) 5_554 4_655
Yb3 Sb2 Yb3 130.349(6) . 4_655
Sb3 Sb3 Yb4 120.973(5) 2_665 .
Sb3 Sb3 Yb5 118.704(5) 2_665 .
Yb4 Sb3 Yb5 120.184(8) . .
Sb3 Sb3 Yb1 67.087(6) 2_665 7_455
Yb4 Sb3 Yb1 73.399(6) . 7_455
Yb5 Sb3 Yb1 136.916(8) . 7_455
Sb3 Sb3 Yb2 65.903(6) 2_665 .
Yb4 Sb3 Yb2 142.761(8) . .
Yb5 Sb3 Yb2 68.771(6) . .
Yb1 Sb3 Yb2 77.830(6) 7_455 .
Sb3 Sb3 Yb2 65.759(7) 2_665 2_665
Yb4 Sb3 Yb2 134.901(7) . 2_665
Yb5 Sb3 Yb2 69.295(6) . 2_665
Yb1 Sb3 Yb2 132.830(7) 7_455 2_665
Yb2 Sb3 Yb2 82.268(7) . 2_665
Sb3 Sb3 Yb1 64.328(7) 2_665 8_545
Yb4 Sb3 Yb1 69.863(6) . 8_545
Yb5 Sb3 Yb1 138.299(7) . 8_545
Yb1 Sb3 Yb1 84.300(7) 7_455 8_545
Yb2 Sb3 Yb1 130.216(7) . 8_545
Yb2 Sb3 Yb1 76.790(6) 2_665 8_545
Sb3 Sb3 Yb3 122.044(10) 2_665 .
Yb4 Sb3 Yb3 78.014(6) . .
Yb5 Sb3 Yb3 74.557(6) . .
Yb1 Sb3 Yb3 68.711(5) 7_455 .
Yb2 Sb3 Yb3 69.736(5) . .
Yb2 Sb3 Yb3 140.355(8) 2_665 .
Yb1 Sb3 Yb3 142.849(8) 8_545 .
Sb3 Sb3 Yb3 119.673(10) 2_665 3_455
Yb4 Sb3 Yb3 72.058(5) . 3_455
Yb5 Sb3 Yb3 76.106(6) . 3_455
Yb1 Sb3 Yb3 141.875(8) 7_455 3_455
Yb2 Sb3 Yb3 140.267(8) . 3_455
Yb2 Sb3 Yb3 68.106(5) 2_665 3_455
Yb1 Sb3 Yb3 69.076(5) 8_545 3_455
Yb3 Sb3 Yb3 118.274(6) . 3_455
Sb3 Yb4 Sb5 171.635(7) . 6
Sb3 Yb4 Sb4 100.914(7) . .
Sb5 Yb4 Sb4 87.357(7) 6 .
Sb3 Yb4 Sb4 99.625(6) . 3_455
Sb5 Yb4 Sb4 72.138(6) 6 3_455
Sb4 Yb4 Sb4 159.427(8) . 3_455
Sb3 Yb4 Sb1 85.226(8) . 7_455
Sb5 Yb4 Sb1 92.785(8) 6 7_455
Sb4 Yb4 Sb1 95.565(5) . 7_455
Sb4 Yb4 Sb1 87.291(5) 3_455 7_455
Sb3 Yb4 Sb2 67.650(7) . 3_455
Sb5 Yb4 Sb2 114.698(7) 6 3_455
Sb4 Yb4 Sb2 85.698(6) . 3_455
Sb4 Yb4 Sb2 101.095(6) 3_455 3_455
Sb1 Yb4 Sb2 152.513(8) 7_455 3_455
Sb3 Yb4 Yb5 127.290(6) . 8_545
Sb5 Yb4 Yb5 56.831(5) 6 8_545
Sb4 Yb4 Yb5 55.314(5) . 8_545
Sb4 Yb4 Yb5 111.598(6) 3_455 8_545
Sb1 Yb4 Yb5 56.359(6) 7_455 8_545
Sb2 Yb4 Yb5 138.742(6) 3_455 8_545
Sb3 Yb4 Al1 99.32(2) . 3_455
Sb5 Yb4 Al1 87.24(2) 6 3_455
Sb4 Yb4 Al1 46.533(12) . 3_455
Sb4 Yb4 Al1 128.159(6) 3_455 3_455
Sb1 Yb4 Al1 142.082(12) 7_455 3_455
Sb2 Yb4 Al1 45.55(2) 3_455 3_455
Yb5 Yb4 Al1 93.52(2) 8_545 3_455
Sb3 Yb4 Yb1 111.616(6) . 5_445
Sb5 Yb4 Yb1 66.942(5) 6 5_445
Sb4 Yb4 Yb1 104.300(6) . 5_445
Sb4 Yb4 Yb1 66.582(5) 3_455 5_445
Sb1 Yb4 Yb1 150.443(6) 7_455 5_445
Sb2 Yb4 Yb1 52.598(5) 3_455 5_445
Yb5 Yb4 Yb1 119.363(5) 8_545 5_445
Al1 Yb4 Yb1 61.579(4) 3_455 5_445
Sb3 Yb4 Yb1 60.197(5) . 8_545
Sb5 Yb4 Yb1 112.493(6) 6 8_545
Sb4 Yb4 Yb1 139.253(6) . 8_545
Sb4 Yb4 Yb1 55.124(5) 3_455 8_545
Sb1 Yb4 Yb1 50.365(5) 7_455 8_545
Sb2 Yb4 Yb1 114.144(6) 3_455 8_545
Yb5 Yb4 Yb1 105.159(5) 8_545 8_545
Al1 Yb4 Yb1 158.06(3) 3_455 8_545
Yb1 Yb4 Yb1 116.091(4) 5_445 8_545
Sb3 Yb4 Yb1 57.281(5) . 7_455
Sb5 Yb4 Yb1 126.594(6) 6 7_455
Sb4 Yb4 Yb1 65.464(6) . 7_455
Sb4 Yb4 Yb1 128.567(6) 3_455 7_455
Sb1 Yb4 Yb1 49.265(4) 7_455 7_455
Sb2 Yb4 Yb1 108.300(6) 3_455 7_455
Yb5 Yb4 Yb1 70.075(4) 8_545 7_455
Al1 Yb4 Yb1 102.132(6) 3_455 7_455
Yb1 Yb4 Yb1 160.202(6) 5_445 7_455
Yb1 Yb4 Yb1 74.370(5) 8_545 7_455
Sb3 Yb4 Yb3 60.640(5) . 3_455
Sb5 Yb4 Yb3 113.150(6) 6 3_455
Sb4 Yb4 Yb3 142.694(6) . 3_455
Sb4 Yb4 Yb3 50.689(5) 3_455 3_455
Sb1 Yb4 Yb3 113.216(5) 7_455 3_455
Sb2 Yb4 Yb3 57.759(5) 3_455 3_455
Yb5 Yb4 Yb3 161.841(5) 8_545 3_455
Al1 Yb4 Yb3 101.396(19) 3_455 3_455
Yb1 Yb4 Yb3 61.048(4) 5_445 3_455
Yb1 Yb4 Yb3 62.853(4) 8_545 3_455
Yb1 Yb4 Yb3 116.005(5) 7_455 3_455
Sb5 Yb5 Sb3 98.864(7) . .
Sb5 Yb5 Sb4 74.755(6) . 8_544
Sb3 Yb5 Sb4 169.699(7) . 8_544
Sb5 Yb5 Sb5 161.718(8) . 3
Sb3 Yb5 Sb5 99.139(7) . 3
Sb4 Yb5 Sb5 86.972(7) 8_544 3
Sb5 Yb5 Sb1 91.323(6) . .
Sb3 Yb5 Sb1 89.233(8) . .
Sb4 Yb5 Sb1 98.881(8) 8_544 .
Sb5 Yb5 Sb1 92.075(5) 3 .
Sb5 Yb5 Sb2 90.902(7) . 3_455
Sb3 Yb5 Sb2 67.672(7) . 3_455
Sb4 Yb5 Sb2 103.922(7) 8_544 3_455
Sb5 Yb5 Sb2 92.989(6) 3 3_455
Sb1 Yb5 Sb2 156.861(8) . 3_455
Sb5 Yb5 Yb6 113.836(6) . 7_444
Sb3 Yb5 Yb6 118.965(6) . 7_444
Sb4 Yb5 Yb6 58.465(6) 8_544 7_444
Sb5 Yb5 Yb6 53.511(5) 3 7_444
Sb1 Yb5 Yb6 136.422(6) . 7_444
Sb2 Yb5 Yb6 62.085(6) 3_455 7_444
Sb5 Yb5 Yb4 114.237(6) . 8_544
Sb3 Yb5 Yb4 132.477(7) . 8_544
Sb4 Yb5 Yb4 57.778(5) 8_544 8_544
Sb5 Yb5 Yb4 53.710(5) 3 8_544
Sb1 Yb5 Yb4 58.390(5) . 8_544
Sb2 Yb5 Yb4 139.613(6) 3_455 8_544
Yb6 Yb5 Yb4 78.527(5) 7_444 8_544
Sb5 Yb5 Yb2 134.163(7) . .
Sb3 Yb5 Yb2 60.394(5) . .
Sb4 Yb5 Yb2 129.817(6) 8_544 .
Sb5 Yb5 Yb2 59.499(5) 3 .
Sb1 Yb5 Yb2 51.611(4) . .
Sb2 Yb5 Yb2 113.269(6) 3_455 .
Yb6 Yb5 Yb2 111.895(4) 7_444 .
Yb4 Yb5 Yb2 72.094(5) 8_544 .
Sb5 Yb5 Yb2 59.263(5) . 2_665
Sb3 Yb5 Yb2 60.132(5) . 2_665
Sb4 Yb5 Yb2 120.699(6) 8_544 2_665
Sb5 Yb5 Yb2 134.452(6) 3 2_665
Sb1 Yb5 Yb2 51.339(5) . 2_665
Sb2 Yb5 Yb2 111.592(6) 3_455 2_665
Yb6 Yb5 Yb2 171.513(5) 7_444 2_665
Yb4 Yb5 Yb2 108.460(5) 8_544 2_665
Yb2 Yb5 Yb2 75.423(5) . 2_665
Sb5 Yb5 Yb2 56.646(5) . 3_455
Sb3 Yb5 Yb2 107.418(6) . 3_455
Sb4 Yb5 Yb2 62.357(5) 8_544 3_455
Sb5 Yb5 Yb2 114.240(6) 3 3_455
Sb1 Yb5 Yb2 145.200(5) . 3_455
Sb2 Yb5 Yb2 49.185(5) 3_455 3_455
Yb6 Yb5 Yb2 60.953(4) 7_444 3_455
Yb4 Yb5 Yb2 118.985(5) 8_544 3_455
Yb2 Yb5 Yb2 162.358(6) . 3_455
Yb2 Yb5 Yb2 110.771(4) 2_665 3_455
Sb5 Yb5 Yb3 143.773(6) . .
Sb3 Yb5 Yb3 58.021(5) . .
Sb4 Yb5 Yb3 123.005(6) 8_544 .
Sb5 Yb5 Yb3 48.493(5) 3 .
Sb1 Yb5 Yb3 113.739(5) . .
Sb2 Yb5 Yb3 55.771(5) 3_455 .
Yb6 Yb5 Yb3 65.858(4) 7_444 .
Yb4 Yb5 Yb3 101.399(5) 8_544 .
Yb2 Yb5 Yb3 62.174(4) . .
Yb2 Yb5 Yb3 116.183(5) 2_665 .
Yb2 Yb5 Yb3 100.924(4) 3_455 .
Sb5 Yb6 Sb5 175.921(11) 6 5_545
Sb5 Yb6 Sb4 87.876(6) 6 .
Sb5 Yb6 Sb4 89.320(7) 5_545 .
Sb5 Yb6 Sb4 89.320(6) 6 2_655
Sb5 Yb6 Sb4 87.877(7) 5_545 2_655
Sb4 Yb6 Sb4 93.158(9) . 2_655
Sb5 Yb6 Yb5 122.672(5) 6 7_445
Sb5 Yb6 Yb5 57.709(5) 5_545 7_445
Sb4 Yb6 Yb5 132.120(6) . 7_445
Sb4 Yb6 Yb5 55.778(5) 2_655 7_445
Sb5 Yb6 Yb5 57.709(5) 6 8_545
Sb5 Yb6 Yb5 122.671(5) 5_545 8_545
Sb4 Yb6 Yb5 55.778(5) . 8_545
Sb4 Yb6 Yb5 132.121(6) 2_655 8_545
Yb5 Yb6 Yb5 170.964(8) 7_445 8_545
Sb5 Yb6 Sb2 92.088(6) 6 6_655
Sb5 Yb6 Sb2 91.232(6) 5_545 6_655
Sb4 Yb6 Sb2 97.925(6) . 6_655
Sb4 Yb6 Sb2 168.871(7) 2_655 6_655
Yb5 Yb6 Sb2 114.803(6) 7_445 6_655
Yb5 Yb6 Sb2 56.787(5) 8_545 6_655
Sb5 Yb6 Sb2 91.231(6) 6 5_445
Sb5 Yb6 Sb2 92.089(6) 5_545 5_445
Sb4 Yb6 Sb2 168.872(7) . 5_445
Sb4 Yb6 Sb2 97.924(6) 2_655 5_445
Yb5 Yb6 Sb2 56.787(5) 7_445 5_445
Yb5 Yb6 Sb2 114.803(6) 8_545 5_445
Sb2 Yb6 Sb2 71.015(8) 6_655 5_445
Sb5 Yb6 Al1 87.961(5) 6 3_455
Sb5 Yb6 Al1 87.960(5) 5_545 3_455
Sb4 Yb6 Al1 46.578(5) . 3_455
Sb4 Yb6 Al1 46.579(5) 2_655 3_455
Yb5 Yb6 Al1 94.518(4) 7_445 3_455
Yb5 Yb6 Al1 94.518(4) 8_545 3_455
Sb2 Yb6 Al1 144.492(4) 6_655 3_455
Sb2 Yb6 Al1 144.492(4) 5_445 3_455
Sb5 Yb6 Yb2 57.745(5) 6 5_445
Sb5 Yb6 Yb2 123.258(5) 5_545 5_445
Sb4 Yb6 Yb2 136.641(5) . 5_445
Sb4 Yb6 Yb2 63.705(5) 2_655 5_445
Yb5 Yb6 Yb2 65.816(3) 7_445 5_445
Yb5 Yb6 Yb2 112.155(3) 8_545 5_445
Sb2 Yb6 Yb2 108.008(6) 6_655 5_445
Sb2 Yb6 Yb2 49.791(4) 5_445 5_445
Al1 Yb6 Yb2 101.926(4) 3_455 5_445
Sb5 Yb6 Yb2 123.258(5) 6 6_655
Sb5 Yb6 Yb2 57.744(5) 5_545 6_655
Sb4 Yb6 Yb2 63.705(5) . 6_655
Sb4 Yb6 Yb2 136.641(6) 2_655 6_655
Yb5 Yb6 Yb2 112.155(3) 7_445 6_655
Yb5 Yb6 Yb2 65.816(3) 8_545 6_655
Sb2 Yb6 Yb2 49.792(4) 6_655 6_655
Sb2 Yb6 Yb2 108.008(6) 5_445 6_655
Al1 Yb6 Yb2 101.925(4) 3_455 6_655
Yb2 Yb6 Yb2 156.149(7) 5_445 6_655
Sb5 Yb6 Yb3 136.387(7) 6 7_445
Sb5 Yb6 Yb3 47.690(5) 5_545 7_445
Sb4 Yb6 Yb3 121.261(5) . 7_445
Sb4 Yb6 Yb3 117.611(5) 2_655 7_445
Yb5 Yb6 Yb3 63.012(3) 7_445 7_445
Yb5 Yb6 Yb3 109.951(5) 8_545 7_445
Sb2 Yb6 Yb3 55.122(5) 6_655 7_445
Sb2 Yb6 Yb3 53.727(5) 5_445 7_445
Al1 Yb6 Yb3 135.612(3) 3_455 7_445
Yb2 Yb6 Yb3 102.095(5) 5_445 7_445
Yb2 Yb6 Yb3 59.677(3) 6_655 7_445
Al1 Sb4 Yb3 68.72(3) 3_455 .
Al1 Sb4 Yb5 124.21(2) 3_455 8_545
Yb3 Sb4 Yb5 136.299(8) . 8_545
Al1 Sb4 Yb4 73.940(6) 3_455 .
Yb3 Sb4 Yb4 80.532(6) . .
Yb5 Sb4 Yb4 66.908(5) 8_545 .
Al1 Sb4 Yb6 73.64(3) 3_455 .
Yb3 Sb4 Yb6 142.199(8) . .
Yb5 Sb4 Yb6 65.756(6) 8_545 .
Yb4 Sb4 Yb6 86.101(6) . .
Al1 Sb4 Yb1 76.768(9) 3_455 6_655
Yb3 Sb4 Yb1 76.914(6) . 6_655
Yb5 Sb4 Yb1 143.326(8) 8_545 6_655
Yb4 Sb4 Yb1 147.934(8) . 6_655
Yb6 Sb4 Yb1 97.986(7) . 6_655
Al1 Sb4 Yb4 134.54(3) 3_455 3
Yb3 Sb4 Yb4 75.006(6) . 3
Yb5 Sb4 Yb4 100.888(7) 8_545 3
Yb4 Sb4 Yb4 126.130(7) . 3
Yb6 Sb4 Yb4 138.729(7) . 3
Yb1 Sb4 Yb4 68.970(6) 6_655 3
Al1 Sb4 Yb2 124.46(2) 3_455 6_655
Yb3 Sb4 Yb2 142.925(7) . 6_655
Yb5 Sb4 Yb2 69.434(6) 8_545 6_655
Yb4 Sb4 Yb2 134.700(7) . 6_655
Yb6 Sb4 Yb2 65.238(5) . 6_655
Yb1 Sb4 Yb2 73.907(5) 6_655 6_655
Yb4 Sb4 Yb2 73.497(5) 3 6_655
Yb5 Sb5 Yb6 143.793(9) . 5_454
Yb5 Sb5 Yb3 86.143(6) . 3_455
Yb6 Sb5 Yb3 85.154(7) 5_454 3_455
Yb5 Sb5 Yb4 111.115(8) . 6_554
Yb6 Sb5 Yb4 94.543(7) 5_454 6_554
Yb3 Sb5 Yb4 147.335(9) 3_455 6_554
Yb5 Sb5 Yb5 143.392(8) . 3_455
Yb6 Sb5 Yb5 68.779(5) 5_454 3_455
Yb3 Sb5 Yb5 80.180(6) 3_455 3_455
Yb4 Sb5 Yb5 69.457(6) 6_554 3_455
Yb5 Sb5 Yb2 70.669(6) . 2_665
Yb6 Sb5 Yb2 73.124(6) 5_454 2_665
Yb3 Sb5 Yb2 75.727(6) 3_455 2_665
Yb4 Sb5 Yb2 135.396(8) 6_554 2_665
Yb5 Sb5 Yb2 136.157(8) 3_455 2_665
Yb5 Sb5 Yb2 76.164(6) . 3_455
Yb6 Sb5 Yb2 134.552(7) 5_454 3_455
Yb3 Sb5 Yb2 75.572(6) 3_455 3_455
Yb4 Sb5 Yb2 81.806(6) 6_554 3_455
Yb5 Sb5 Yb2 67.600(6) 3_455 3_455
Yb2 Sb5 Yb2 137.058(7) 2_665 3_455
Yb5 Sb5 Yb1 76.673(6) . 2_665
Yb6 Sb5 Yb1 92.704(7) 5_454 2_665
Yb3 Sb5 Yb1 147.666(8) 3_455 2_665
Yb4 Sb5 Yb1 64.990(5) 6_554 2_665
Yb5 Sb5 Yb1 128.905(7) 3_455 2_665
Yb2 Sb5 Yb1 72.813(5) 2_665 2_665
Yb2 Sb5 Yb1 124.827(7) 3_455 2_665
Sb2 Al1 Sb2 97.84(5) 2_765 .
Sb2 Al1 Sb4 107.814(10) 2_765 3
Sb2 Al1 Sb4 110.822(10) . 3
Sb2 Al1 Sb4 110.822(10) 2_765 4_655
Sb2 Al1 Sb4 107.813(10) . 4_655
Sb4 Al1 Sb4 119.57(6) 3 4_655
Sb2 Al1 Yb3 71.11(3) 2_765 3
Sb2 Al1 Yb3 69.19(3) . 3
Sb4 Al1 Yb3 61.418(8) 3 3
Sb4 Al1 Yb3 176.795(17) 4_655 3
Sb2 Al1 Yb3 69.19(3) 2_765 4_655
Sb2 Al1 Yb3 71.11(3) . 4_655
Sb4 Al1 Yb3 176.797(17) 3 4_655
Sb4 Al1 Yb3 61.417(8) 4_655 4_655
Yb3 Al1 Yb3 117.78(5) 3 4_655
Sb2 Al1 Yb6 131.08(3) 2_765 3
Sb2 Al1 Yb6 131.08(3) . 3
Sb4 Al1 Yb6 59.79(3) 3 3
Sb4 Al1 Yb6 59.79(3) 4_655 3
Yb3 Al1 Yb6 121.11(2) 3 3
Yb3 Al1 Yb6 121.11(2) 4_655 3
Sb2 Al1 Yb4 143.02(4) 2_765 3
Sb2 Al1 Yb4 61.706(5) . 3
Sb4 Al1 Yb4 59.525(12) 3 3
Sb4 Al1 Yb4 104.97(3) 4_655 3
Yb3 Al1 Yb4 72.734(6) 3 3
Yb3 Al1 Yb4 123.521(14) 4_655 3
Yb6 Al1 Yb4 75.69(3) 3 3
Sb2 Al1 Yb4 61.706(6) 2_765 4_655
Sb2 Al1 Yb4 143.02(4) . 4_655
Sb4 Al1 Yb4 104.97(3) 3 4_655
Sb4 Al1 Yb4 59.527(12) 4_655 4_655
Yb3 Al1 Yb4 123.521(14) 3 4_655
Yb3 Al1 Yb4 72.734(6) 4_655 4_655
Yb6 Al1 Yb4 75.69(3) 3 4_655
Yb4 Al1 Yb4 151.38(5) 3 4_655

loop_
_geom_bond_atom_site_label_1
_geom_bond_atom_site_label_2
_geom_bond_distance
_geom_bond_site_symmetry_2
Yb1 Sb1 3.0453(3) .
Yb1 Sb2 3.1706(3) 7_454
Yb1 Sb4 3.3017(3) 6_654
Yb1 Sb3 3.3973(3) 7_454
Yb1 Sb3 3.4719(3) 8_544
Yb1 Yb4 3.7427(2) 5_554
Yb1 Yb4 3.7565(2) 8_544
Yb1 Sb5 3.8000(3) 2_665
Yb1 Yb4 3.8697(2) 7_454
Yb1 Yb3 3.9189(2) 7_454
Yb1 Yb3 4.0294(2) 6_654
Yb1 Yb5 4.2779(2) 2_665
Yb2 Sb1 3.0587(3) .
Yb2 Sb2 3.1221(3) .
Yb2 Sb5 3.3935(3) 2_665
Yb2 Sb5 3.4469(3) 3
Yb2 Sb3 3.4499(3) .
Yb2 Sb3 3.4538(3) 2_665
Yb2 Yb5 3.6986(2) .
Yb2 Yb5 3.7255(2) 2_665
Yb2 Sb4 3.7912(3) 6_654
Yb2 Yb6 3.83995(18) 5_554
Yb2 Yb3 3.9701(2) 4_655
Yb2 Yb3 3.9990(2) .
Yb3 Sb5 3.0606(3) 3
Yb3 Sb4 3.1753(3) .
Yb3 Al1 3.3693(9) 3_455
Yb3 Sb2 3.5054(3) 3_455
Yb3 Sb3 3.5439(3) .
Yb3 Sb2 3.5818(3) .
Yb3 Sb2 3.5871(3) 4_645
Yb3 Sb3 3.6314(3) 3
Yb3 Yb1 3.9190(2) 7_455
Yb3 Yb4 3.9641(2) 3
Yb3 Yb2 3.9701(2) 4_645
Sb1 Yb1 3.0453(3) 2_665
Sb1 Yb2 3.0587(3) 2_665
Sb1 Yb5 3.2722(2) .
Sb1 Yb5 3.2722(2) 2_665
Sb1 Yb4 3.3473(2) 7_454
Sb1 Yb4 3.3473(2) 8_544
Sb2 Al1 2.7358(11) .
Sb2 Yb1 3.1706(3) 7_455
Sb2 Yb5 3.3616(3) 3
Sb2 Yb4 3.3748(3) 3
Sb2 Yb3 3.5053(3) 3
Sb2 Yb6 3.5504(3) 5_554
Sb2 Yb3 3.5872(3) 4_655
Sb3 Sb3 2.8267(4) 2_665
Sb3 Yb4 3.0623(3) .
Sb3 Yb5 3.0764(3) .
Sb3 Yb1 3.3973(3) 7_455
Sb3 Yb2 3.4537(3) 2_665
Sb3 Yb1 3.4719(3) 8_545
Sb3 Yb3 3.6315(3) 3_455
Yb4 Sb5 3.0725(3) 6
Yb4 Sb4 3.2827(3) .
Yb4 Sb4 3.3329(3) 3_455
Yb4 Sb1 3.3474(2) 7_455
Yb4 Sb2 3.3747(3) 3_455
Yb4 Yb5 3.5695(2) 8_545
Yb4 Al1 3.6602(4) 3_455
Yb4 Yb1 3.7427(2) 5_445
Yb4 Yb1 3.7565(2) 8_545
Yb4 Yb1 3.8697(2) 7_455
Yb4 Yb3 3.9641(2) 3_455
Yb5 Sb5 3.0274(3) .
Yb5 Sb4 3.1908(3) 8_544
Yb5 Sb5 3.1908(3) 3
Yb5 Sb2 3.3616(3) 3_455
Yb5 Yb6 3.51858(18) 7_444
Yb5 Yb4 3.5695(2) 8_544
Yb5 Yb2 3.7255(2) 2_665
Yb5 Yb2 4.0069(2) 3_455
Yb6 Sb5 3.0346(2) 6
Yb6 Sb5 3.0346(2) 5_545
Yb6 Sb4 3.2890(3) .
Yb6 Sb4 3.2890(3) 2_655
Yb6 Yb5 3.51853(18) 7_445
Yb6 Yb5 3.51853(18) 8_545
Yb6 Sb2 3.5504(3) 6_655
Yb6 Sb2 3.5504(3) 5_445
Yb6 Al1 3.6519(17) 3_455
Yb6 Yb2 3.83993(18) 5_445
Yb6 Yb2 3.83996(18) 6_655
Yb6 Yb3 4.1240(2) 7_445
Sb4 Al1 2.7644(9) 3_455
Sb4 Yb5 3.1908(3) 8_545
Sb4 Yb1 3.3017(3) 6_655
Sb4 Yb4 3.3328(3) 3
Sb4 Yb2 3.7912(3) 6_655
Sb5 Yb6 3.0345(2) 5_454
Sb5 Yb3 3.0607(3) 3_455
Sb5 Yb4 3.0725(3) 6_554
Sb5 Yb5 3.1908(3) 3_455
Sb5 Yb2 3.3935(3) 2_665
Sb5 Yb2 3.4469(3) 3_455
Sb5 Yb1 3.7999(3) 2_665
Al1 Sb2 2.7357(11) 2_765
Al1 Sb4 2.7644(9) 3
Al1 Sb4 2.7644(9) 4_655
Al1 Yb3 3.3693(9) 3
Al1 Yb3 3.3694(9) 4_655
Al1 Yb6 3.6519(17) 3
Al1 Yb4 3.6603(4) 3
Al1 Yb4 3.6603(4) 4_655

loop_
_geom_torsion_atom_site_label_1
_geom_torsion_atom_site_label_2
_geom_torsion_atom_site_label_3
_geom_torsion_atom_site_label_4
_geom_torsion
_geom_torsion_site_symmetry_1
_geom_torsion_site_symmetry_4
Sb1 Yb2 Yb3 Sb5 60.643(8) . 3
Sb2 Yb2 Yb3 Sb5 -119.028(7) . 3
Sb5 Yb2 Yb3 Sb5 -117.270(12) 2_665 3
Sb3 Yb2 Yb3 Sb5 122.404(7) . 3
Sb3 Yb2 Yb3 Sb5 150.203(7) 2_665 3
Yb5 Yb2 Yb3 Sb5 63.175(6) . 3
Yb5 Yb2 Yb3 Sb5 134.224(10) 2_665 3
Sb4 Yb2 Yb3 Sb5 -30.302(6) 6_654 3
Yb6 Yb2 Yb3 Sb5 -83.456(6) 5_554 3
Yb3 Yb2 Yb3 Sb5 -151.321(7) 4_655 3
Sb1 Yb2 Yb3 Sb4 -118.906(9) . .
Sb2 Yb2 Yb3 Sb4 61.423(9) . .
Sb5 Yb2 Yb3 Sb4 63.181(15) 2_665 .
Sb5 Yb2 Yb3 Sb4 -179.549(9) 3 .
Sb3 Yb2 Yb3 Sb4 -57.144(8) . .
Sb3 Yb2 Yb3 Sb4 -29.346(9) 2_665 .
Yb5 Yb2 Yb3 Sb4 -116.374(8) . .
Yb5 Yb2 Yb3 Sb4 -45.325(12) 2_665 .
Sb4 Yb2 Yb3 Sb4 150.149(6) 6_654 .
Yb6 Yb2 Yb3 Sb4 96.995(8) 5_554 .
Yb3 Yb2 Yb3 Sb4 29.130(7) 4_655 .
Sb1 Yb2 Yb3 Al1 -40.90(5) . 3_455
Sb2 Yb2 Yb3 Al1 139.43(5) . 3_455
Sb5 Yb2 Yb3 Al1 141.19(5) 2_665 3_455
Sb5 Yb2 Yb3 Al1 -101.54(5) 3 3_455
Sb3 Yb2 Yb3 Al1 20.87(5) . 3_455
Sb3 Yb2 Yb3 Al1 48.66(5) 2_665 3_455
Yb5 Yb2 Yb3 Al1 -38.36(5) . 3_455
Yb5 Yb2 Yb3 Al1 32.69(5) 2_665 3_455
Sb4 Yb2 Yb3 Al1 -131.84(5) 6_654 3_455
Yb6 Yb2 Yb3 Al1 175.01(5) 5_554 3_455
Yb3 Yb2 Yb3 Al1 107.14(5) 4_655 3_455
Sb1 Yb2 Yb3 Sb2 -23.412(9) . 3_455
Sb2 Yb2 Yb3 Sb2 156.917(9) . 3_455
Sb5 Yb2 Yb3 Sb2 158.675(12) 2_665 3_455
Sb5 Yb2 Yb3 Sb2 -84.055(7) 3 3_455
Sb3 Yb2 Yb3 Sb2 38.350(7) . 3_455
Sb3 Yb2 Yb3 Sb2 66.148(7) 2_665 3_455
Yb5 Yb2 Yb3 Sb2 -20.880(5) . 3_455
Yb5 Yb2 Yb3 Sb2 50.169(10) 2_665 3_455
Sb4 Yb2 Yb3 Sb2 -114.357(6) 6_654 3_455
Yb6 Yb2 Yb3 Sb2 -167.511(6) 5_554 3_455
Yb3 Yb2 Yb3 Sb2 124.624(5) 4_655 3_455
Sb1 Yb2 Yb3 Sb3 -61.761(8) . .
Sb2 Yb2 Yb3 Sb3 118.568(8) . .
Sb5 Yb2 Yb3 Sb3 120.325(14) 2_665 .
Sb5 Yb2 Yb3 Sb3 -122.404(7) 3 .
Sb3 Yb2 Yb3 Sb3 27.799(6) 2_665 .
Yb5 Yb2 Yb3 Sb3 -59.229(6) . .
Yb5 Yb2 Yb3 Sb3 11.820(9) 2_665 .
Sb4 Yb2 Yb3 Sb3 -152.706(7) 6_654 .
Yb6 Yb2 Yb3 Sb3 154.140(7) 5_554 .
Yb3 Yb2 Yb3 Sb3 86.274(6) 4_655 .
Sb1 Yb2 Yb3 Sb2 179.671(9) . .
Sb5 Yb2 Yb3 Sb2 1.758(12) 2_665 .
Sb5 Yb2 Yb3 Sb2 119.028(8) 3 .
Sb3 Yb2 Yb3 Sb2 -118.568(8) . .
Sb3 Yb2 Yb3 Sb2 -90.769(7) 2_665 .
Yb5 Yb2 Yb3 Sb2 -177.797(7) . .
Yb5 Yb2 Yb3 Sb2 -106.748(10) 2_665 .
Sb4 Yb2 Yb3 Sb2 88.726(7) 6_654 .
Yb6 Yb2 Yb3 Sb2 35.572(6) 5_554 .
Yb3 Yb2 Yb3 Sb2 -32.293(6) 4_655 .
Sb1 Yb2 Yb3 Sb2 52.595(12) . 4_645
Sb2 Yb2 Yb3 Sb2 -127.076(10) . 4_645
Sb5 Yb2 Yb3 Sb2 -125.319(13) 2_665 4_645
Sb5 Yb2 Yb3 Sb2 -8.048(10) 3 4_645
Sb3 Yb2 Yb3 Sb2 114.356(10) . 4_645
Sb3 Yb2 Yb3 Sb2 142.155(9) 2_665 4_645
Yb5 Yb2 Yb3 Sb2 55.127(9) . 4_645
Yb5 Yb2 Yb3 Sb2 126.176(10) 2_665 4_645
Sb4 Yb2 Yb3 Sb2 -38.350(11) 6_654 4_645
Yb6 Yb2 Yb3 Sb2 -91.504(10) 5_554 4_645
Yb3 Yb2 Yb3 Sb2 -159.369(9) 4_655 4_645
Sb1 Yb2 Yb3 Sb3 142.450(8) . 3
Sb2 Yb2 Yb3 Sb3 -37.221(7) . 3
Sb5 Yb2 Yb3 Sb3 -35.464(14) 2_665 3
Sb5 Yb2 Yb3 Sb3 81.807(7) 3 3
Sb3 Yb2 Yb3 Sb3 -155.789(8) . 3
Sb3 Yb2 Yb3 Sb3 -127.990(7) 2_665 3
Yb5 Yb2 Yb3 Sb3 144.982(6) . 3
Yb5 Yb2 Yb3 Sb3 -143.969(9) 2_665 3
Sb4 Yb2 Yb3 Sb3 51.505(6) 6_654 3
Yb6 Yb2 Yb3 Sb3 -1.649(6) 5_554 3
Yb3 Yb2 Yb3 Sb3 -69.515(6) 4_655 3
Sb1 Yb2 Yb3 Yb1 -123.567(8) . 7_455
Sb2 Yb2 Yb3 Yb1 56.762(6) . 7_455
Sb5 Yb2 Yb3 Yb1 58.520(12) 2_665 7_455
Sb5 Yb2 Yb3 Yb1 175.790(6) 3 7_455
Sb3 Yb2 Yb3 Yb1 -61.806(5) . 7_455
Sb3 Yb2 Yb3 Yb1 -34.007(5) 2_665 7_455
Yb5 Yb2 Yb3 Yb1 -121.035(4) . 7_455
Yb5 Yb2 Yb3 Yb1 -49.986(8) 2_665 7_455
Sb4 Yb2 Yb3 Yb1 145.488(5) 6_654 7_455
Yb6 Yb2 Yb3 Yb1 92.334(5) 5_554 7_455
Yb3 Yb2 Yb3 Yb1 24.469(3) 4_655 7_455
Sb1 Yb2 Yb3 Yb4 -169.734(7) . 3
Sb2 Yb2 Yb3 Yb4 10.595(6) . 3
Sb5 Yb2 Yb3 Yb4 12.352(14) 2_665 3
Sb5 Yb2 Yb3 Yb4 129.623(6) 3 3
Sb3 Yb2 Yb3 Yb4 -107.973(6) . 3
Sb3 Yb2 Yb3 Yb4 -80.174(6) 2_665 3
Yb5 Yb2 Yb3 Yb4 -167.202(5) . 3
Yb5 Yb2 Yb3 Yb4 -96.153(9) 2_665 3
Sb4 Yb2 Yb3 Yb4 99.321(6) 6_654 3
Yb6 Yb2 Yb3 Yb4 46.167(6) 5_554 3
Yb3 Yb2 Yb3 Yb4 -21.699(5) 4_655 3
Sb1 Yb2 Yb3 Yb2 88.052(7) . 4_645
Sb2 Yb2 Yb3 Yb2 -91.619(7) . 4_645
Sb5 Yb2 Yb3 Yb2 -89.861(14) 2_665 4_645
Sb5 Yb2 Yb3 Yb2 27.409(5) 3 4_645
Sb3 Yb2 Yb3 Yb2 149.814(6) . 4_645
Sb3 Yb2 Yb3 Yb2 177.612(5) 2_665 4_645
Yb5 Yb2 Yb3 Yb2 90.584(4) . 4_645
Yb5 Yb2 Yb3 Yb2 161.633(8) 2_665 4_645
Sb4 Yb2 Yb3 Yb2 -2.893(5) 6_654 4_645
Yb6 Yb2 Yb3 Yb2 -56.047(6) 5_554 4_645
Yb3 Yb2 Yb3 Yb2 -123.912(7) 4_655 4_645
Sb2 Yb1 Sb1 Yb1 -29.38(10) 7_454 2_665
Sb4 Yb1 Sb1 Yb1 -116.190(6) 6_654 2_665
Sb3 Yb1 Sb1 Yb1 24.679(4) 7_454 2_665
Sb3 Yb1 Sb1 Yb1 -24.175(4) 8_544 2_665
Yb4 Yb1 Sb1 Yb1 147.653(7) 5_554 2_665
Yb4 Yb1 Sb1 Yb1 -70.383(4) 8_544 2_665
Sb5 Yb1 Sb1 Yb1 167.221(5) 2_665 2_665
Yb4 Yb1 Sb1 Yb1 68.334(5) 7_454 2_665
Yb3 Yb1 Sb1 Yb1 71.118(6) 7_454 2_665
Yb3 Yb1 Sb1 Yb1 -70.908(5) 6_654 2_665
Yb5 Yb1 Sb1 Yb1 133.964(5) 2_665 2_665
Sb2 Yb1 Sb1 Yb2 -134.14(10) 7_454 2_665
Sb4 Yb1 Sb1 Yb2 139.04(2) 6_654 2_665
Sb3 Yb1 Sb1 Yb2 -80.09(2) 7_454 2_665
Sb3 Yb1 Sb1 Yb2 -128.94(2) 8_544 2_665
Yb4 Yb1 Sb1 Yb2 42.89(2) 5_554 2_665
Yb4 Yb1 Sb1 Yb2 -175.15(2) 8_544 2_665
Sb5 Yb1 Sb1 Yb2 62.45(2) 2_665 2_665
Yb4 Yb1 Sb1 Yb2 -36.433(19) 7_454 2_665
Yb3 Yb1 Sb1 Yb2 -33.65(3) 7_454 2_665
Yb3 Yb1 Sb1 Yb2 -175.674(18) 6_654 2_665
Yb5 Yb1 Sb1 Yb2 29.197(19) 2_665 2_665
Sb2 Yb1 Sb1 Yb2 124.64(11) 7_454 .
Sb4 Yb1 Sb1 Yb2 37.828(6) 6_654 .
Sb3 Yb1 Sb1 Yb2 178.697(5) 7_454 .
Sb3 Yb1 Sb1 Yb2 129.843(5) 8_544 .
Yb4 Yb1 Sb1 Yb2 -58.329(6) 5_554 .
Yb4 Yb1 Sb1 Yb2 83.635(4) 8_544 .
Sb5 Yb1 Sb1 Yb2 -38.761(5) 2_665 .
Yb4 Yb1 Sb1 Yb2 -137.648(6) 7_454 .
Yb3 Yb1 Sb1 Yb2 -134.864(5) 7_454 .
Yb3 Yb1 Sb1 Yb2 83.110(7) 6_654 .
Yb5 Yb1 Sb1 Yb2 -72.018(6) 2_665 .
Sb2 Yb1 Sb1 Yb5 62.02(11) 7_454 .
Sb4 Yb1 Sb1 Yb5 -24.792(13) 6_654 .
Sb3 Yb1 Sb1 Yb5 116.078(12) 7_454 .
Sb3 Yb1 Sb1 Yb5 67.223(12) 8_544 .
Yb4 Yb1 Sb1 Yb5 -120.948(11) 5_554 .
Yb4 Yb1 Sb1 Yb5 21.015(10) 8_544 .
Sb5 Yb1 Sb1 Yb5 -101.380(12) 2_665 .
Yb4 Yb1 Sb1 Yb5 159.732(15) 7_454 .
Yb3 Yb1 Sb1 Yb5 162.517(9) 7_454 .
Yb3 Yb1 Sb1 Yb5 20.491(15) 6_654 .
Yb5 Yb1 Sb1 Yb5 -134.638(15) 2_665 .
Sb2 Yb1 Sb1 Yb5 -163.34(11) 7_454 2_665
Sb4 Yb1 Sb1 Yb5 109.846(6) 6_654 2_665
Sb3 Yb1 Sb1 Yb5 -109.284(6) 7_454 2_665
Sb3 Yb1 Sb1 Yb5 -158.139(6) 8_544 2_665
Yb4 Yb1 Sb1 Yb5 13.690(7) 5_554 2_665
Yb4 Yb1 Sb1 Yb5 155.653(7) 8_544 2_665
Sb5 Yb1 Sb1 Yb5 33.258(5) 2_665 2_665
Yb4 Yb1 Sb1 Yb5 -65.630(4) 7_454 2_665
Yb3 Yb1 Sb1 Yb5 -62.845(8) 7_454 2_665
Yb3 Yb1 Sb1 Yb5 155.129(5) 6_654 2_665
Sb2 Yb1 Sb1 Yb4 -97.71(11) 7_454 7_454
Sb4 Yb1 Sb1 Yb4 175.476(6) 6_654 7_454
Sb3 Yb1 Sb1 Yb4 -43.655(5) 7_454 7_454
Sb3 Yb1 Sb1 Yb4 -92.509(6) 8_544 7_454
Yb4 Yb1 Sb1 Yb4 79.319(7) 5_554 7_454
Yb4 Yb1 Sb1 Yb4 -138.717(7) 8_544 7_454
Sb5 Yb1 Sb1 Yb4 98.888(6) 2_665 7_454
Yb3 Yb1 Sb1 Yb4 2.784(7) 7_454 7_454
Yb3 Yb1 Sb1 Yb4 -139.241(6) 6_654 7_454
Yb5 Yb1 Sb1 Yb4 65.630(4) 2_665 7_454
Sb2 Yb1 Sb1 Yb4 41.01(11) 7_454 8_544
Sb4 Yb1 Sb1 Yb4 -45.807(6) 6_654 8_544
Sb3 Yb1 Sb1 Yb4 95.063(6) 7_454 8_544
Sb3 Yb1 Sb1 Yb4 46.208(5) 8_544 8_544
Yb4 Yb1 Sb1 Yb4 -141.963(7) 5_554 8_544
Sb5 Yb1 Sb1 Yb4 -122.395(6) 2_665 8_544
Yb4 Yb1 Sb1 Yb4 138.717(7) 7_454 8_544
Yb3 Yb1 Sb1 Yb4 141.502(6) 7_454 8_544
Yb3 Yb1 Sb1 Yb4 -0.524(7) 6_654 8_544
Yb5 Yb1 Sb1 Yb4 -155.653(7) 2_665 8_544
Sb2 Yb2 Sb1 Yb1 -15.5(4) . 2_665
Sb5 Yb2 Sb1 Yb1 150.84(2) 2_665 2_665
Sb5 Yb2 Sb1 Yb1 12.09(2) 3 2_665
Sb3 Yb2 Sb1 Yb1 -75.38(2) . 2_665
Sb3 Yb2 Sb1 Yb1 -123.83(2) 2_665 2_665
Yb5 Yb2 Sb1 Yb1 -30.855(19) . 2_665
Yb5 Yb2 Sb1 Yb1 -167.88(2) 2_665 2_665
Sb4 Yb2 Sb1 Yb1 74.47(2) 6_654 2_665
Yb6 Yb2 Sb1 Yb1 111.65(2) 5_554 2_665
Yb3 Yb2 Sb1 Yb1 -172.182(18) 4_655 2_665
Yb3 Yb2 Sb1 Yb1 -28.17(2) . 2_665
Sb2 Yb2 Sb1 Yb1 -122.4(4) . .
Sb5 Yb2 Sb1 Yb1 43.929(6) 2_665 .
Sb5 Yb2 Sb1 Yb1 -94.826(6) 3 .
Sb3 Yb2 Sb1 Yb1 177.706(5) . .
Sb3 Yb2 Sb1 Yb1 129.258(5) 2_665 .
Yb5 Yb2 Sb1 Yb1 -137.768(6) . .
Yb5 Yb2 Sb1 Yb1 85.208(4) 2_665 .
Sb4 Yb2 Sb1 Yb1 -32.438(5) 6_654 .
Yb6 Yb2 Sb1 Yb1 4.736(6) 5_554 .
Yb3 Yb2 Sb1 Yb1 80.906(7) 4_655 .
Yb3 Yb2 Sb1 Yb1 -135.078(5) . .
Sb2 Yb2 Sb1 Yb2 84.1(4) . 2_665
Sb5 Yb2 Sb1 Yb2 -109.539(6) 2_665 2_665
Sb5 Yb2 Sb1 Yb2 111.706(5) 3 2_665
Sb3 Yb2 Sb1 Yb2 24.238(4) . 2_665
Sb3 Yb2 Sb1 Yb2 -24.210(4) 2_665 2_665
Yb5 Yb2 Sb1 Yb2 68.764(5) . 2_665
Yb5 Yb2 Sb1 Yb2 -68.260(4) 2_665 2_665
Sb4 Yb2 Sb1 Yb2 174.094(6) 6_654 2_665
Yb6 Yb2 Sb1 Yb2 -148.732(7) 5_554 2_665
Yb3 Yb2 Sb1 Yb2 -72.562(5) 4_655 2_665
Yb3 Yb2 Sb1 Yb2 71.454(5) . 2_665
Sb2 Yb2 Sb1 Yb5 15.3(4) . .
Sb5 Yb2 Sb1 Yb5 -178.303(6) 2_665 .
Sb5 Yb2 Sb1 Yb5 42.941(6) 3 .
Sb3 Yb2 Sb1 Yb5 -44.526(5) . .
Sb3 Yb2 Sb1 Yb5 -92.974(6) 2_665 .
Yb5 Yb2 Sb1 Yb5 -137.024(7) 2_665 .
Sb4 Yb2 Sb1 Yb5 105.330(6) 6_654 .
Yb6 Yb2 Sb1 Yb5 142.503(6) 5_554 .
Yb3 Yb2 Sb1 Yb5 -141.327(6) 4_655 .
Yb3 Yb2 Sb1 Yb5 2.689(7) . .
Sb2 Yb2 Sb1 Yb5 152.4(4) . 2_665
Sb5 Yb2 Sb1 Yb5 -41.279(6) 2_665 2_665
Sb5 Yb2 Sb1 Yb5 179.965(6) 3 2_665
Sb3 Yb2 Sb1 Yb5 92.498(6) . 2_665
Sb3 Yb2 Sb1 Yb5 44.049(5) 2_665 2_665
Yb5 Yb2 Sb1 Yb5 137.024(7) . 2_665
Sb4 Yb2 Sb1 Yb5 -117.646(6) 6_654 2_665
Yb6 Yb2 Sb1 Yb5 -80.473(7) 5_554 2_665
Yb3 Yb2 Sb1 Yb5 -4.303(7) 4_655 2_665
Yb3 Yb2 Sb1 Yb5 139.713(6) . 2_665
Sb2 Yb2 Sb1 Yb4 171.0(4) . 7_454
Sb5 Yb2 Sb1 Yb4 -22.634(13) 2_665 7_454
Sb5 Yb2 Sb1 Yb4 -161.390(12) 3 7_454
Sb3 Yb2 Sb1 Yb4 111.143(12) . 7_454
Sb3 Yb2 Sb1 Yb4 62.695(12) 2_665 7_454
Yb5 Yb2 Sb1 Yb4 155.669(14) . 7_454
Yb5 Yb2 Sb1 Yb4 18.645(9) 2_665 7_454
Sb4 Yb2 Sb1 Yb4 -99.001(12) 6_654 7_454
Yb6 Yb2 Sb1 Yb4 -61.828(14) 5_554 7_454
Yb3 Yb2 Sb1 Yb4 14.342(15) 4_655 7_454
Yb3 Yb2 Sb1 Yb4 158.358(9) . 7_454
Sb2 Yb2 Sb1 Yb4 -50.6(4) . 8_544
Sb5 Yb2 Sb1 Yb4 115.719(6) 2_665 8_544
Sb5 Yb2 Sb1 Yb4 -23.037(5) 3 8_544
Sb3 Yb2 Sb1 Yb4 -110.504(6) . 8_544
Sb3 Yb2 Sb1 Yb4 -158.952(6) 2_665 8_544
Yb5 Yb2 Sb1 Yb4 -65.978(4) . 8_544
Yb5 Yb2 Sb1 Yb4 156.998(7) 2_665 8_544
Sb4 Yb2 Sb1 Yb4 39.352(5) 6_654 8_544
Yb6 Yb2 Sb1 Yb4 76.525(5) 5_554 8_544
Yb3 Yb2 Sb1 Yb4 152.695(5) 4_655 8_544
Yb3 Yb2 Sb1 Yb4 -63.289(8) . 8_544
Sb1 Yb2 Sb2 Al1 -154.8(4) . .
Sb5 Yb2 Sb2 Al1 38.84(4) 2_665 .
Sb5 Yb2 Sb2 Al1 177.56(4) 3 .
Sb3 Yb2 Sb2 Al1 -95.02(4) . .
Sb3 Yb2 Sb2 Al1 -46.59(4) 2_665 .
Yb5 Yb2 Sb2 Al1 -139.69(4) . .
Yb5 Yb2 Sb2 Al1 -2.86(4) 2_665 .
Sb4 Yb2 Sb2 Al1 115.33(4) 6_654 .
Yb6 Yb2 Sb2 Al1 77.43(4) 5_554 .
Yb3 Yb2 Sb2 Al1 2.16(4) 4_655 .
Yb3 Yb2 Sb2 Al1 -142.00(4) . .
Sb1 Yb2 Sb2 Yb1 -83.7(4) . 7_455
Sb5 Yb2 Sb2 Yb1 109.930(6) 2_665 7_455
Sb5 Yb2 Sb2 Yb1 -111.343(6) 3 7_455
Sb3 Yb2 Sb2 Yb1 -23.923(6) . 7_455
Sb3 Yb2 Sb2 Yb1 24.506(6) 2_665 7_455
Yb5 Yb2 Sb2 Yb1 -68.599(8) . 7_455
Yb5 Yb2 Sb2 Yb1 68.236(8) 2_665 7_455
Sb4 Yb2 Sb2 Yb1 -173.577(6) 6_654 7_455
Yb6 Yb2 Sb2 Yb1 148.520(7) 5_554 7_455
Yb3 Yb2 Sb2 Yb1 73.249(5) 4_655 7_455
Yb3 Yb2 Sb2 Yb1 -70.907(5) . 7_455
Sb1 Yb2 Sb2 Yb5 63.8(4) . 3
Sb5 Yb2 Sb2 Yb5 -102.500(6) 2_665 3
Sb5 Yb2 Sb2 Yb5 36.227(5) 3 3
Sb3 Yb2 Sb2 Yb5 123.647(6) . 3
Sb3 Yb2 Sb2 Yb5 172.076(6) 2_665 3
Yb5 Yb2 Sb2 Yb5 78.971(6) . 3
Yb5 Yb2 Sb2 Yb5 -144.194(6) 2_665 3
Sb4 Yb2 Sb2 Yb5 -26.007(6) 6_654 3
Yb6 Yb2 Sb2 Yb5 -63.910(4) 5_554 3
Yb3 Yb2 Sb2 Yb5 -139.181(6) 4_655 3
Yb3 Yb2 Sb2 Yb5 76.663(5) . 3
Sb1 Yb2 Sb2 Yb4 -32.2(4) . 3
Sb5 Yb2 Sb2 Yb4 161.465(12) 2_665 3
Sb5 Yb2 Sb2 Yb4 -59.808(13) 3 3
Sb3 Yb2 Sb2 Yb4 27.612(13) . 3
Sb3 Yb2 Sb2 Yb4 76.041(13) 2_665 3
Yb5 Yb2 Sb2 Yb4 -17.064(16) . 3
Yb5 Yb2 Sb2 Yb4 119.771(11) 2_665 3
Sb4 Yb2 Sb2 Yb4 -122.042(12) 6_654 3
Yb6 Yb2 Sb2 Yb4 -159.945(14) 5_554 3
Yb3 Yb2 Sb2 Yb4 124.784(13) 4_655 3
Yb3 Yb2 Sb2 Yb4 -19.372(10) . 3
Sb1 Yb2 Sb2 Yb3 104.4(4) . 3
Sb5 Yb2 Sb2 Yb3 -61.933(12) 2_665 3
Sb5 Yb2 Sb2 Yb3 76.794(11) 3 3
Sb3 Yb2 Sb2 Yb3 164.214(11) . 3
Sb3 Yb2 Sb2 Yb3 -147.357(11) 2_665 3
Yb5 Yb2 Sb2 Yb3 119.538(10) . 3
Yb5 Yb2 Sb2 Yb3 -103.627(11) 2_665 3
Sb4 Yb2 Sb2 Yb3 14.560(12) 6_654 3
Yb6 Yb2 Sb2 Yb3 -23.343(9) 5_554 3
Yb3 Yb2 Sb2 Yb3 -98.614(11) 4_655 3
Yb3 Yb2 Sb2 Yb3 117.230(12) . 3
Sb1 Yb2 Sb2 Yb6 127.8(4) . 5_554
Sb5 Yb2 Sb2 Yb6 -38.590(5) 2_665 5_554
Sb5 Yb2 Sb2 Yb6 100.136(5) 3 5_554
Sb3 Yb2 Sb2 Yb6 -172.444(5) . 5_554
Sb3 Yb2 Sb2 Yb6 -124.015(6) 2_665 5_554
Yb5 Yb2 Sb2 Yb6 142.881(6) . 5_554
Yb5 Yb2 Sb2 Yb6 -80.285(7) 2_665 5_554
Sb4 Yb2 Sb2 Yb6 37.903(5) 6_654 5_554
Yb3 Yb2 Sb2 Yb6 -75.271(4) 4_655 5_554
Yb3 Yb2 Sb2 Yb6 140.573(6) . 5_554
Sb1 Yb2 Sb2 Yb3 -12.8(4) . .
Sb5 Yb2 Sb2 Yb3 -179.163(6) 2_665 .
Sb5 Yb2 Sb2 Yb3 -40.436(5) 3 .
Sb3 Yb2 Sb2 Yb3 46.984(5) . .
Sb3 Yb2 Sb2 Yb3 95.413(6) 2_665 .
Yb5 Yb2 Sb2 Yb3 2.308(7) . .
Yb5 Yb2 Sb2 Yb3 139.143(6) 2_665 .
Sb4 Yb2 Sb2 Yb3 -102.670(6) 6_654 .
Yb6 Yb2 Sb2 Yb3 -140.573(6) 5_554 .
Yb3 Yb2 Sb2 Yb3 144.156(6) 4_655 .
Sb1 Yb2 Sb2 Yb3 -157.0(4) . 4_655
Sb5 Yb2 Sb2 Yb3 36.681(6) 2_665 4_655
Sb5 Yb2 Sb2 Yb3 175.408(6) 3 4_655
Sb3 Yb2 Sb2 Yb3 -97.173(6) . 4_655
Sb3 Yb2 Sb2 Yb3 -48.744(5) 2_665 4_655
Yb5 Yb2 Sb2 Yb3 -141.848(6) . 4_655
Yb5 Yb2 Sb2 Yb3 -5.013(7) 2_665 4_655
Sb4 Yb2 Sb2 Yb3 113.174(6) 6_654 4_655
Yb6 Yb2 Sb2 Yb3 75.271(4) 5_554 4_655
Yb3 Yb2 Sb2 Yb3 -144.156(6) . 4_655
Sb5 Yb3 Sb2 Al1 -173.566(12) 3 .
Sb4 Yb3 Sb2 Al1 1.427(13) . .
Al1 Yb3 Sb2 Al1 1.986(18) 3_455 .
Sb2 Yb3 Sb2 Al1 97.334(17) 3_455 .
Sb3 Yb3 Sb2 Al1 93.825(12) . .
Sb2 Yb3 Sb2 Al1 -88.373(18) 4_645 .
Sb3 Yb3 Sb2 Al1 -84.564(12) 3 .
Yb1 Yb3 Sb2 Al1 47.401(10) 7_455 .
Yb4 Yb3 Sb2 Al1 -27.447(10) 3 .
Yb2 Yb3 Sb2 Al1 -119.500(11) 4_645 .
Yb2 Yb3 Sb2 Al1 139.428(13) . .
Sb5 Yb3 Sb2 Yb2 47.006(6) 3 .
Sb4 Yb3 Sb2 Yb2 -138.002(7) . .
Al1 Yb3 Sb2 Yb2 -137.442(10) 3_455 .
Sb2 Yb3 Sb2 Yb2 -42.094(17) 3_455 .
Sb3 Yb3 Sb2 Yb2 -45.603(6) . .
Sb2 Yb3 Sb2 Yb2 132.199(12) 4_645 .
Sb3 Yb3 Sb2 Yb2 136.008(7) 3 .
Yb1 Yb3 Sb2 Yb2 -92.028(6) 7_455 .
Yb4 Yb3 Sb2 Yb2 -166.875(7) 3 .
Yb2 Yb3 Sb2 Yb2 101.071(7) 4_645 .
Sb5 Yb3 Sb2 Yb1 139.033(7) 3 7_455
Sb4 Yb3 Sb2 Yb1 -45.974(7) . 7_455
Al1 Yb3 Sb2 Yb1 -45.414(11) 3_455 7_455
Sb2 Yb3 Sb2 Yb1 49.934(17) 3_455 7_455
Sb3 Yb3 Sb2 Yb1 46.424(6) . 7_455
Sb2 Yb3 Sb2 Yb1 -135.774(13) 4_645 7_455
Sb3 Yb3 Sb2 Yb1 -131.965(7) 3 7_455
Yb4 Yb3 Sb2 Yb1 -74.847(6) 3 7_455
Yb2 Yb3 Sb2 Yb1 -166.901(6) 4_645 7_455
Yb2 Yb3 Sb2 Yb1 92.028(6) . 7_455
Sb5 Yb3 Sb2 Yb5 -33.307(6) 3 3
Sb4 Yb3 Sb2 Yb5 141.685(6) . 3
Al1 Yb3 Sb2 Yb5 142.245(10) 3_455 3
Sb2 Yb3 Sb2 Yb5 -122.407(14) 3_455 3
Sb3 Yb3 Sb2 Yb5 -125.916(6) . 3
Sb2 Yb3 Sb2 Yb5 51.886(15) 4_645 3
Sb3 Yb3 Sb2 Yb5 55.695(6) 3 3
Yb1 Yb3 Sb2 Yb5 -172.341(7) 7_455 3
Yb4 Yb3 Sb2 Yb5 112.812(6) 3 3
Yb2 Yb3 Sb2 Yb5 20.758(5) 4_645 3
Yb2 Yb3 Sb2 Yb5 -80.313(6) . 3
Sb5 Yb3 Sb2 Yb4 -146.119(6) 3 3
Sb4 Yb3 Sb2 Yb4 28.873(6) . 3
Al1 Yb3 Sb2 Yb4 29.433(11) 3_455 3
Sb2 Yb3 Sb2 Yb4 124.781(14) 3_455 3
Sb3 Yb3 Sb2 Yb4 121.272(6) . 3
Sb2 Yb3 Sb2 Yb4 -60.926(15) 4_645 3
Sb3 Yb3 Sb2 Yb4 -57.117(6) 3 3
Yb1 Yb3 Sb2 Yb4 74.847(6) 7_455 3
Yb2 Yb3 Sb2 Yb4 -92.054(6) 4_645 3
Yb2 Yb3 Sb2 Yb4 166.875(7) . 3
Sb5 Yb3 Sb2 Yb3 -89.572(9) 3 3
Sb4 Yb3 Sb2 Yb3 85.421(9) . 3
Al1 Yb3 Sb2 Yb3 85.980(13) 3_455 3
Sb2 Yb3 Sb2 Yb3 -178.672(7) 3_455 3
Sb3 Yb3 Sb2 Yb3 177.819(8) . 3
Sb2 Yb3 Sb2 Yb3 -4.38(2) 4_645 3
Sb3 Yb3 Sb2 Yb3 -0.570(8) 3 3
Yb1 Yb3 Sb2 Yb3 131.394(10) 7_455 3
Yb4 Yb3 Sb2 Yb3 56.547(8) 3 3
Yb2 Yb3 Sb2 Yb3 -35.507(10) 4_645 3
Yb2 Yb3 Sb2 Yb3 -136.578(11) . 3
Sb5 Yb3 Sb2 Yb6 -0.759(8) 3 5_554
Sb4 Yb3 Sb2 Yb6 174.233(7) . 5_554
Al1 Yb3 Sb2 Yb6 174.793(7) 3_455 5_554
Sb2 Yb3 Sb2 Yb6 -89.859(16) 3_455 5_554
Sb3 Yb3 Sb2 Yb6 -93.368(8) . 5_554
Sb2 Yb3 Sb2 Yb6 84.434(15) 4_645 5_554
Sb3 Yb3 Sb2 Yb6 88.243(8) 3 5_554
Yb1 Yb3 Sb2 Yb6 -139.793(9) 7_455 5_554
Yb4 Yb3 Sb2 Yb6 145.360(9) 3 5_554
Yb2 Yb3 Sb2 Yb6 53.306(8) 4_645 5_554
Yb2 Yb3 Sb2 Yb6 -47.765(6) . 5_554
Sb5 Yb3 Sb2 Yb3 94.019(11) 3 4_655
Sb4 Yb3 Sb2 Yb3 -90.988(11) . 4_655
Al1 Yb3 Sb2 Yb3 -90.429(14) 3_455 4_655
Sb2 Yb3 Sb2 Yb3 4.92(2) 3_455 4_655
Sb3 Yb3 Sb2 Yb3 1.410(11) . 4_655
Sb2 Yb3 Sb2 Yb3 179.212(4) 4_645 4_655
Sb3 Yb3 Sb2 Yb3 -176.979(12) 3 4_655
Yb1 Yb3 Sb2 Yb3 -45.014(9) 7_455 4_655
Yb4 Yb3 Sb2 Yb3 -119.862(11) 3 4_655
Yb2 Yb3 Sb2 Yb3 148.085(8) 4_645 4_655
Yb2 Yb3 Sb2 Yb3 47.013(9) . 4_655
Sb1 Yb2 Sb3 Sb3 -88.255(6) . 2_665
Sb2 Yb2 Sb3 Sb3 92.859(7) . 2_665
Sb5 Yb2 Sb3 Sb3 -3.826(10) 2_665 2_665
Sb5 Yb2 Sb3 Sb3 -179.524(7) 3 2_665
Yb5 Yb2 Sb3 Sb3 -137.577(8) . 2_665
Yb5 Yb2 Sb3 Sb3 -31.683(6) 2_665 2_665
Sb4 Yb2 Sb3 Sb3 -160.327(12) 6_654 2_665
Yb6 Yb2 Sb3 Sb3 78.603(14) 5_554 2_665
Yb3 Yb2 Sb3 Sb3 33.398(6) 4_655 2_665
Yb3 Yb2 Sb3 Sb3 141.693(7) . 2_665
Sb1 Yb2 Sb3 Yb4 161.673(13) . .
Sb2 Yb2 Sb3 Yb4 -17.214(14) . .
Sb5 Yb2 Sb3 Yb4 -113.898(13) 2_665 .
Sb5 Yb2 Sb3 Yb4 70.404(13) 3 .
Sb3 Yb2 Sb3 Yb4 -110.072(13) 2_665 .
Yb5 Yb2 Sb3 Yb4 112.351(14) . .
Yb5 Yb2 Sb3 Yb4 -141.755(13) 2_665 .
Sb4 Yb2 Sb3 Yb4 89.601(17) 6_654 .
Yb6 Yb2 Sb3 Yb4 -31.47(2) 5_554 .
Yb3 Yb2 Sb3 Yb4 -76.674(13) 4_655 .
Yb3 Yb2 Sb3 Yb4 31.621(11) . .
Sb1 Yb2 Sb3 Yb5 49.322(5) . .
Sb2 Yb2 Sb3 Yb5 -129.564(7) . .
Sb5 Yb2 Sb3 Yb5 133.752(9) 2_665 .
Sb5 Yb2 Sb3 Yb5 -41.947(5) 3 .
Sb3 Yb2 Sb3 Yb5 137.577(8) 2_665 .
Yb5 Yb2 Sb3 Yb5 105.894(6) 2_665 .
Sb4 Yb2 Sb3 Yb5 -22.750(13) 6_654 .
Yb6 Yb2 Sb3 Yb5 -143.819(11) 5_554 .
Yb3 Yb2 Sb3 Yb5 170.976(5) 4_655 .
Yb3 Yb2 Sb3 Yb5 -80.730(6) . .
Sb1 Yb2 Sb3 Yb1 -158.387(6) . 7_455
Sb2 Yb2 Sb3 Yb1 22.726(6) . 7_455
Sb5 Yb2 Sb3 Yb1 -73.958(9) 2_665 7_455
Sb5 Yb2 Sb3 Yb1 110.344(6) 3 7_455
Sb3 Yb2 Sb3 Yb1 -70.132(5) 2_665 7_455
Yb5 Yb2 Sb3 Yb1 152.290(7) . 7_455
Yb5 Yb2 Sb3 Yb1 -101.816(5) 2_665 7_455
Sb4 Yb2 Sb3 Yb1 129.540(12) 6_654 7_455
Yb6 Yb2 Sb3 Yb1 8.471(13) 5_554 7_455
Yb3 Yb2 Sb3 Yb1 -36.734(5) 4_655 7_455
Yb3 Yb2 Sb3 Yb1 71.561(5) . 7_455
Sb1 Yb2 Sb3 Yb2 -21.407(4) . 2_665
Sb2 Yb2 Sb3 Yb2 159.707(7) . 2_665
Sb5 Yb2 Sb3 Yb2 63.023(10) 2_665 2_665
Sb5 Yb2 Sb3 Yb2 -112.676(6) 3 2_665
Sb3 Yb2 Sb3 Yb2 66.848(7) 2_665 2_665
Yb5 Yb2 Sb3 Yb2 -70.729(5) . 2_665
Yb5 Yb2 Sb3 Yb2 35.165(5) 2_665 2_665
Sb4 Yb2 Sb3 Yb2 -93.479(11) 6_654 2_665
Yb6 Yb2 Sb3 Yb2 145.451(12) 5_554 2_665
Yb3 Yb2 Sb3 Yb2 100.247(6) 4_655 2_665
Yb3 Yb2 Sb3 Yb2 -151.459(7) . 2_665
Sb1 Yb2 Sb3 Yb1 -86.772(9) . 8_545
Sb2 Yb2 Sb3 Yb1 94.341(10) . 8_545
Sb5 Yb2 Sb3 Yb1 -2.343(15) 2_665 8_545
Sb5 Yb2 Sb3 Yb1 -178.041(9) 3 8_545
Sb3 Yb2 Sb3 Yb1 1.483(9) 2_665 8_545
Yb5 Yb2 Sb3 Yb1 -136.095(11) . 8_545
Yb5 Yb2 Sb3 Yb1 -30.201(10) 2_665 8_545
Sb4 Yb2 Sb3 Yb1 -158.845(9) 6_654 8_545
Yb6 Yb2 Sb3 Yb1 80.086(15) 5_554 8_545
Yb3 Yb2 Sb3 Yb1 34.881(10) 4_655 8_545
Yb3 Yb2 Sb3 Yb1 143.176(11) . 8_545
Sb1 Yb2 Sb3 Yb3 130.052(5) . .
Sb2 Yb2 Sb3 Yb3 -48.835(6) . .
Sb5 Yb2 Sb3 Yb3 -145.519(8) 2_665 .
Sb5 Yb2 Sb3 Yb3 38.783(5) 3 .
Sb3 Yb2 Sb3 Yb3 -141.693(7) 2_665 .
Yb5 Yb2 Sb3 Yb3 80.730(5) . .
Yb5 Yb2 Sb3 Yb3 -173.376(5) 2_665 .
Sb4 Yb2 Sb3 Yb3 57.979(12) 6_654 .
Yb6 Yb2 Sb3 Yb3 -63.090(12) 5_554 .
Yb3 Yb2 Sb3 Yb3 -108.295(5) 4_655 .
Sb1 Yb2 Sb3 Yb3 19.823(11) . 3_455
Sb2 Yb2 Sb3 Yb3 -159.063(10) . 3_455
Sb5 Yb2 Sb3 Yb3 104.252(12) 2_665 3_455
Sb5 Yb2 Sb3 Yb3 -71.446(11) 3 3_455
Sb3 Yb2 Sb3 Yb3 108.078(13) 2_665 3_455
Yb5 Yb2 Sb3 Yb3 -29.499(9) . 3_455
Yb5 Yb2 Sb3 Yb3 76.395(11) 2_665 3_455
Sb4 Yb2 Sb3 Yb3 -52.249(18) 6_654 3_455
Yb6 Yb2 Sb3 Yb3 -173.319(8) 5_554 3_455
Yb3 Yb2 Sb3 Yb3 141.476(9) 4_655 3_455
Yb3 Yb2 Sb3 Yb3 -110.229(11) . 3_455
Sb5 Yb3 Sb3 Sb3 -86.734(5) 3 2_665
Sb4 Yb3 Sb3 Sb3 98.953(5) . 2_665
Al1 Yb3 Sb3 Sb3 148.93(2) 3_455 2_665
Sb2 Yb3 Sb3 Sb3 -178.400(6) 3_455 2_665
Sb2 Yb3 Sb3 Sb3 -0.675(6) . 2_665
Sb2 Yb3 Sb3 Sb3 -178.904(7) 4_645 2_665
Sb3 Yb3 Sb3 Sb3 1.683(16) 3 2_665
Yb1 Yb3 Sb3 Sb3 42.535(4) 7_455 2_665
Yb4 Yb3 Sb3 Sb3 45.963(6) 3 2_665
Yb2 Yb3 Sb3 Sb3 -103.186(9) 4_645 2_665
Yb2 Yb3 Sb3 Sb3 -41.879(4) . 2_665
Sb5 Yb3 Sb3 Yb4 154.072(6) 3 .
Sb4 Yb3 Sb3 Yb4 -20.242(6) . .
Al1 Yb3 Sb3 Yb4 29.73(2) 3_455 .
Sb2 Yb3 Sb3 Yb4 62.405(6) 3_455 .
Sb2 Yb3 Sb3 Yb4 -119.870(6) . .
Sb2 Yb3 Sb3 Yb4 61.901(10) 4_645 .
Sb3 Yb3 Sb3 Yb4 -117.512(13) 3 .
Yb1 Yb3 Sb3 Yb4 -76.659(6) 7_455 .
Yb4 Yb3 Sb3 Yb4 -73.231(6) 3 .
Yb2 Yb3 Sb3 Yb4 137.619(9) 4_645 .
Yb2 Yb3 Sb3 Yb4 -161.074(7) . .
Sb5 Yb3 Sb3 Yb5 27.781(6) 3 .
Sb4 Yb3 Sb3 Yb5 -146.532(6) . .
Al1 Yb3 Sb3 Yb5 -96.56(2) 3_455 .
Sb2 Yb3 Sb3 Yb5 -63.885(6) 3_455 .
Sb2 Yb3 Sb3 Yb5 113.840(6) . .
Sb2 Yb3 Sb3 Yb5 -64.389(10) 4_645 .
Sb3 Yb3 Sb3 Yb5 116.198(13) 3 .
Yb1 Yb3 Sb3 Yb5 157.050(7) 7_455 .
Yb4 Yb3 Sb3 Yb5 160.478(5) 3 .
Yb2 Yb3 Sb3 Yb5 11.328(11) 4_645 .
Yb2 Yb3 Sb3 Yb5 72.635(6) . .
Sb5 Yb3 Sb3 Yb1 -129.269(6) 3 7_455
Sb4 Yb3 Sb3 Yb1 56.418(6) . 7_455
Al1 Yb3 Sb3 Yb1 106.39(2) 3_455 7_455
Sb2 Yb3 Sb3 Yb1 139.065(7) 3_455 7_455
Sb2 Yb3 Sb3 Yb1 -43.211(6) . 7_455
Sb2 Yb3 Sb3 Yb1 138.561(9) 4_645 7_455
Sb3 Yb3 Sb3 Yb1 -40.853(15) 3 7_455
Yb4 Yb3 Sb3 Yb1 3.428(6) 3 7_455
Yb2 Yb3 Sb3 Yb1 -145.722(9) 4_645 7_455
Yb2 Yb3 Sb3 Yb1 -84.415(5) . 7_455
Sb5 Yb3 Sb3 Yb2 -44.854(6) 3 .
Sb4 Yb3 Sb3 Yb2 140.833(6) . .
Al1 Yb3 Sb3 Yb2 -169.19(2) 3_455 .
Sb2 Yb3 Sb3 Yb2 -136.520(7) 3_455 .
Sb2 Yb3 Sb3 Yb2 41.204(5) . .
Sb2 Yb3 Sb3 Yb2 -137.025(9) 4_645 .
Sb3 Yb3 Sb3 Yb2 43.562(15) 3 .
Yb1 Yb3 Sb3 Yb2 84.415(5) 7_455 .
Yb4 Yb3 Sb3 Yb2 87.843(6) 3 .
Yb2 Yb3 Sb3 Yb2 -61.307(10) 4_645 .
Sb5 Yb3 Sb3 Yb2 3.052(12) 3 2_665
Sb4 Yb3 Sb3 Yb2 -171.262(10) . 2_665
Al1 Yb3 Sb3 Yb2 -121.29(3) 3_455 2_665
Sb2 Yb3 Sb3 Yb2 -88.614(11) 3_455 2_665
Sb2 Yb3 Sb3 Yb2 89.110(11) . 2_665
Sb2 Yb3 Sb3 Yb2 -89.119(13) 4_645 2_665
Sb3 Yb3 Sb3 Yb2 91.468(17) 3 2_665
Yb1 Yb3 Sb3 Yb2 132.321(12) 7_455 2_665
Yb4 Yb3 Sb3 Yb2 135.749(10) 3 2_665
Yb2 Yb3 Sb3 Yb2 -13.401(17) 4_645 2_665
Yb2 Yb3 Sb3 Yb2 47.906(10) . 2_665
Sb5 Yb3 Sb3 Yb1 -175.579(11) 3 8_545
Sb4 Yb3 Sb3 Yb1 10.108(13) . 8_545
Al1 Yb3 Sb3 Yb1 60.08(3) 3_455 8_545
Sb2 Yb3 Sb3 Yb1 92.755(12) 3_455 8_545
Sb2 Yb3 Sb3 Yb1 -89.521(12) . 8_545
Sb2 Yb3 Sb3 Yb1 92.251(13) 4_645 8_545
Sb3 Yb3 Sb3 Yb1 -87.163(18) 3 8_545
Yb1 Yb3 Sb3 Yb1 -46.310(11) 7_455 8_545
Yb4 Yb3 Sb3 Yb1 -42.882(13) 3 8_545
Yb2 Yb3 Sb3 Yb1 167.968(8) 4_645 8_545
Yb2 Yb3 Sb3 Yb1 -130.725(13) . 8_545
Sb5 Yb3 Sb3 Yb3 92.221(9) 3 3_455
Sb4 Yb3 Sb3 Yb3 -82.092(9) . 3_455
Al1 Yb3 Sb3 Yb3 -32.12(3) 3_455 3_455
Sb2 Yb3 Sb3 Yb3 0.555(8) 3_455 3_455
Sb2 Yb3 Sb3 Yb3 178.279(8) . 3_455
Sb2 Yb3 Sb3 Yb3 0.051(15) 4_645 3_455
Sb3 Yb3 Sb3 Yb3 -179.363(6) 3 3_455
Yb1 Yb3 Sb3 Yb3 -138.510(10) 7_455 3_455
Yb4 Yb3 Sb3 Yb3 -135.082(6) 3 3_455
Yb2 Yb3 Sb3 Yb3 75.768(13) 4_645 3_455
Yb2 Yb3 Sb3 Yb3 137.075(10) . 3_455
Sb3 Sb3 Yb4 Sb5 70.84(6) 2_665 6
Yb5 Sb3 Yb4 Sb5 -104.81(5) . 6
Yb1 Sb3 Yb4 Sb5 120.09(5) 7_455 6
Yb2 Sb3 Yb4 Sb5 161.00(5) . 6
Yb2 Sb3 Yb4 Sb5 -14.69(6) 2_665 6
Yb1 Sb3 Yb4 Sb5 30.15(5) 8_545 6
Yb3 Sb3 Yb4 Sb5 -168.81(5) . 6
Yb3 Sb3 Yb4 Sb5 -43.52(5) 3_455 6
Sb3 Sb3 Yb4 Sb4 -100.452(13) 2_665 .
Yb5 Sb3 Yb4 Sb4 83.890(9) . .
Yb1 Sb3 Yb4 Sb4 -51.204(6) 7_455 .
Yb2 Sb3 Yb4 Sb4 -10.295(15) . .
Yb2 Sb3 Yb4 Sb4 174.015(10) 2_665 .
Yb1 Sb3 Yb4 Sb4 -141.143(6) 8_545 .
Yb3 Sb3 Yb4 Sb4 19.891(6) . .
Yb3 Sb3 Yb4 Sb4 145.183(6) 3_455 .
Sb3 Sb3 Yb4 Sb4 80.739(13) 2_665 3_455
Yb5 Sb3 Yb4 Sb4 -94.919(9) . 3_455
Yb1 Sb3 Yb4 Sb4 129.988(6) 7_455 3_455
Yb2 Sb3 Yb4 Sb4 170.896(12) . 3_455
Yb2 Sb3 Yb4 Sb4 -4.793(12) 2_665 3_455
Yb1 Sb3 Yb4 Sb4 40.049(6) 8_545 3_455
Yb3 Sb3 Yb4 Sb4 -158.918(6) . 3_455
Yb3 Sb3 Yb4 Sb4 -33.626(6) 3_455 3_455
Sb3 Sb3 Yb4 Sb1 -5.691(12) 2_665 7_455
Yb5 Sb3 Yb4 Sb1 178.651(7) . 7_455
Yb1 Sb3 Yb4 Sb1 43.558(4) 7_455 7_455
Yb2 Sb3 Yb4 Sb1 84.466(13) . 7_455
Yb2 Sb3 Yb4 Sb1 -91.224(10) 2_665 7_455
Yb1 Sb3 Yb4 Sb1 -46.382(4) 8_545 7_455
Yb3 Sb3 Yb4 Sb1 114.652(4) . 7_455
Yb3 Sb3 Yb4 Sb1 -120.056(4) 3_455 7_455
Sb3 Sb3 Yb4 Sb2 178.863(13) 2_665 3_455
Yb5 Sb3 Yb4 Sb2 3.206(7) . 3_455
Yb1 Sb3 Yb4 Sb2 -131.888(6) 7_455 3_455
Yb2 Sb3 Yb4 Sb2 -90.980(13) . 3_455
Yb2 Sb3 Yb4 Sb2 93.331(11) 2_665 3_455
Yb1 Sb3 Yb4 Sb2 138.173(6) 8_545 3_455
Yb3 Sb3 Yb4 Sb2 -60.793(5) . 3_455
Yb3 Sb3 Yb4 Sb2 64.499(5) 3_455 3_455
Sb3 Sb3 Yb4 Yb5 -46.018(15) 2_665 8_545
Yb5 Sb3 Yb4 Yb5 138.324(7) . 8_545
Yb1 Sb3 Yb4 Yb5 3.230(8) 7_455 8_545
Yb2 Sb3 Yb4 Yb5 44.138(17) . 8_545
Yb2 Sb3 Yb4 Yb5 -131.551(9) 2_665 8_545
Yb1 Sb3 Yb4 Yb5 -86.709(7) 8_545 8_545
Yb3 Sb3 Yb4 Yb5 74.325(8) . 8_545
Yb3 Sb3 Yb4 Yb5 -160.383(7) 3_455 8_545
Sb3 Sb3 Yb4 Al1 -147.739(14) 2_665 3_455
Yb5 Sb3 Yb4 Al1 36.603(12) . 3_455
Yb1 Sb3 Yb4 Al1 -98.491(10) 7_455 3_455
Yb2 Sb3 Yb4 Al1 -57.582(16) . 3_455
Yb2 Sb3 Yb4 Al1 126.728(13) 2_665 3_455
Yb1 Sb3 Yb4 Al1 171.570(10) 8_545 3_455
Yb3 Sb3 Yb4 Al1 -27.396(10) . 3_455
Yb3 Sb3 Yb4 Al1 97.896(10) 3_455 3_455
Sb3 Sb3 Yb4 Yb1 149.245(11) 2_665 5_445
Yb5 Sb3 Yb4 Yb1 -26.413(10) . 5_445
Yb1 Sb3 Yb4 Yb1 -161.506(5) 7_455 5_445
Yb2 Sb3 Yb4 Yb1 -120.598(12) . 5_445
Yb2 Sb3 Yb4 Yb1 63.712(12) 2_665 5_445
Yb1 Sb3 Yb4 Yb1 108.554(5) 8_545 5_445
Yb3 Sb3 Yb4 Yb1 -90.412(6) . 5_445
Yb3 Sb3 Yb4 Yb1 34.880(5) 3_455 5_445
Sb3 Sb3 Yb4 Yb1 40.691(11) 2_665 8_545
Yb5 Sb3 Yb4 Yb1 -134.967(9) . 8_545
Yb1 Sb3 Yb4 Yb1 89.939(6) 7_455 8_545
Yb2 Sb3 Yb4 Yb1 130.848(14) . 8_545
Yb2 Sb3 Yb4 Yb1 -44.842(9) 2_665 8_545
Yb3 Sb3 Yb4 Yb1 161.034(6) . 8_545
Yb3 Sb3 Yb4 Yb1 -73.674(4) 3_455 8_545
Sb3 Sb3 Yb4 Yb1 -49.249(10) 2_665 7_455
Yb5 Sb3 Yb4 Yb1 135.093(9) . 7_455
Yb2 Sb3 Yb4 Yb1 40.908(11) . 7_455
Yb2 Sb3 Yb4 Yb1 -134.781(12) 2_665 7_455
Yb1 Sb3 Yb4 Yb1 -89.939(6) 8_545 7_455
Yb3 Sb3 Yb4 Yb1 71.095(5) . 7_455
Yb3 Sb3 Yb4 Yb1 -163.614(6) 3_455 7_455
Sb3 Sb3 Yb4 Yb3 114.365(13) 2_665 3_455
Yb5 Sb3 Yb4 Yb3 -61.293(7) . 3_455
Yb1 Sb3 Yb4 Yb3 163.614(6) 7_455 3_455
Yb2 Sb3 Yb4 Yb3 -155.478(14) . 3_455
Yb2 Sb3 Yb4 Yb3 28.832(9) 2_665 3_455
Yb1 Sb3 Yb4 Yb3 73.674(5) 8_545 3_455
Yb3 Sb3 Yb4 Yb3 -125.292(5) . 3_455
Sb3 Sb3 Yb5 Sb5 -91.657(12) 2_665 .
Yb4 Sb3 Yb5 Sb5 84.098(9) . .
Yb1 Sb3 Yb5 Sb5 -177.968(11) 7_455 .
Yb2 Sb3 Yb5 Sb5 -136.252(7) . .
Yb2 Sb3 Yb5 Sb5 -46.681(6) 2_665 .
Yb1 Sb3 Yb5 Sb5 -9.004(13) 8_545 .
Yb3 Sb3 Yb5 Sb5 149.898(6) . .
Yb3 Sb3 Yb5 Sb5 24.828(6) 3_455 .
Sb3 Sb3 Yb5 Sb4 -142.59(4) 2_665 8_544
Yb4 Sb3 Yb5 Sb4 33.16(4) . 8_544
Yb1 Sb3 Yb5 Sb4 131.10(4) 7_455 8_544
Yb2 Sb3 Yb5 Sb4 172.81(4) . 8_544
Yb2 Sb3 Yb5 Sb4 -97.62(4) 2_665 8_544
Yb1 Sb3 Yb5 Sb4 -59.94(5) 8_545 8_544
Yb3 Sb3 Yb5 Sb4 98.96(4) . 8_544
Yb3 Sb3 Yb5 Sb4 -26.11(4) 3_455 8_544
Sb3 Sb3 Yb5 Sb5 91.541(12) 2_665 3
Yb4 Sb3 Yb5 Sb5 -92.704(9) . 3
Yb1 Sb3 Yb5 Sb5 5.230(13) 7_455 3
Yb2 Sb3 Yb5 Sb5 46.946(6) . 3
Yb2 Sb3 Yb5 Sb5 136.517(6) 2_665 3
Yb1 Sb3 Yb5 Sb5 174.194(11) 8_545 3
Yb3 Sb3 Yb5 Sb5 -26.904(6) . 3
Yb3 Sb3 Yb5 Sb5 -151.974(6) 3_455 3
Sb3 Sb3 Yb5 Sb1 -0.438(11) 2_665 .
Yb4 Sb3 Yb5 Sb1 175.318(7) . .
Yb1 Sb3 Yb5 Sb1 -86.749(11) 7_455 .
Yb2 Sb3 Yb5 Sb1 -45.032(4) . .
Yb2 Sb3 Yb5 Sb1 44.539(4) 2_665 .
Yb1 Sb3 Yb5 Sb1 82.216(11) 8_545 .
Yb3 Sb3 Yb5 Sb1 -118.882(5) . .
Yb3 Sb3 Yb5 Sb1 116.048(4) 3_455 .
Sb3 Sb3 Yb5 Sb2 -178.973(13) 2_665 3_455
Yb4 Sb3 Yb5 Sb2 -3.218(7) . 3_455
Yb1 Sb3 Yb5 Sb2 94.716(12) 7_455 3_455
Yb2 Sb3 Yb5 Sb2 136.432(6) . 3_455
Yb2 Sb3 Yb5 Sb2 -133.997(6) 2_665 3_455
Yb1 Sb3 Yb5 Sb2 -96.320(12) 8_545 3_455
Yb3 Sb3 Yb5 Sb2 62.583(5) . 3_455
Yb3 Sb3 Yb5 Sb2 -62.488(5) 3_455 3_455
Sb3 Sb3 Yb5 Yb6 144.714(10) 2_665 7_444
Yb4 Sb3 Yb5 Yb6 -39.530(10) . 7_444
Yb1 Sb3 Yb5 Yb6 58.404(13) 7_455 7_444
Yb2 Sb3 Yb5 Yb6 100.120(6) . 7_444
Yb2 Sb3 Yb5 Yb6 -170.309(5) 2_665 7_444
Yb1 Sb3 Yb5 Yb6 -132.632(10) 8_545 7_444
Yb3 Sb3 Yb5 Yb6 26.270(6) . 7_444
Yb3 Sb3 Yb5 Yb6 -98.800(5) 3_455 7_444
Sb3 Sb3 Yb5 Yb4 43.262(15) 2_665 8_544
Yb4 Sb3 Yb5 Yb4 -140.983(8) . 8_544
Yb1 Sb3 Yb5 Yb4 -43.049(16) 7_455 8_544
Yb2 Sb3 Yb5 Yb4 -1.333(8) . 8_544
Yb2 Sb3 Yb5 Yb4 88.238(8) 2_665 8_544
Yb1 Sb3 Yb5 Yb4 125.915(10) 8_545 8_544
Yb3 Sb3 Yb5 Yb4 -75.183(8) . 8_544
Yb3 Sb3 Yb5 Yb4 159.747(7) 3_455 8_544
Sb3 Sb3 Yb5 Yb2 44.595(10) 2_665 .
Yb4 Sb3 Yb5 Yb2 -139.650(9) . .
Yb1 Sb3 Yb5 Yb2 -41.716(10) 7_455 .
Yb2 Sb3 Yb5 Yb2 89.571(6) 2_665 .
Yb1 Sb3 Yb5 Yb2 127.248(13) 8_545 .
Yb3 Sb3 Yb5 Yb2 -73.850(5) . .
Yb3 Sb3 Yb5 Yb2 161.080(6) 3_455 .
Sb3 Sb3 Yb5 Yb2 -44.977(10) 2_665 2_665
Yb4 Sb3 Yb5 Yb2 130.779(9) . 2_665
Yb1 Sb3 Yb5 Yb2 -131.288(12) 7_455 2_665
Yb2 Sb3 Yb5 Yb2 -89.571(6) . 2_665
Yb1 Sb3 Yb5 Yb2 37.677(10) 8_545 2_665
Yb3 Sb3 Yb5 Yb2 -163.421(6) . 2_665
Yb3 Sb3 Yb5 Yb2 71.509(5) 3_455 2_665
Sb3 Sb3 Yb5 Yb2 -149.362(11) 2_665 3_455
Yb4 Sb3 Yb5 Yb2 26.393(9) . 3_455
Yb1 Sb3 Yb5 Yb2 124.327(10) 7_455 3_455
Yb2 Sb3 Yb5 Yb2 166.043(5) . 3_455
Yb2 Sb3 Yb5 Yb2 -104.386(4) 2_665 3_455
Yb1 Sb3 Yb5 Yb2 -66.709(12) 8_545 3_455
Yb3 Sb3 Yb5 Yb2 92.193(6) . 3_455
Yb3 Sb3 Yb5 Yb2 -32.877(5) 3_455 3_455
Sb3 Sb3 Yb5 Yb3 118.444(13) 2_665 .
Yb4 Sb3 Yb5 Yb3 -65.800(7) . .
Yb1 Sb3 Yb5 Yb3 32.133(9) 7_455 .
Yb2 Sb3 Yb5 Yb3 73.850(5) . .
Yb2 Sb3 Yb5 Yb3 163.421(6) 2_665 .
Yb1 Sb3 Yb5 Yb3 -158.902(13) 8_545 .
Yb3 Sb3 Yb5 Yb3 -125.070(6) 3_455 .
Yb1 Sb1 Yb5 Sb5 -42.932(7) 2_665 .
Yb1 Sb1 Yb5 Sb5 -139.934(13) . .
Yb2 Sb1 Yb5 Sb5 47.687(6) 2_665 .
Yb2 Sb1 Yb5 Sb5 150.551(7) . .
Yb5 Sb1 Yb5 Sb5 98.994(5) 2_665 .
Yb4 Sb1 Yb5 Sb5 2.62(2) 7_454 .
Yb4 Sb1 Yb5 Sb5 -117.901(6) 8_544 .
Yb1 Sb1 Yb5 Sb3 -141.781(6) 2_665 .
Yb1 Sb1 Yb5 Sb3 121.217(12) . .
Yb2 Sb1 Yb5 Sb3 -51.162(6) 2_665 .
Yb2 Sb1 Yb5 Sb3 51.702(6) . .
Yb5 Sb1 Yb5 Sb3 0.146(4) 2_665 .
Yb4 Sb1 Yb5 Sb3 -96.227(19) 7_454 .
Yb4 Sb1 Yb5 Sb3 143.250(6) 8_544 .
Yb1 Sb1 Yb5 Sb4 31.843(6) 2_665 8_544
Yb1 Sb1 Yb5 Sb4 -65.158(13) . 8_544
Yb2 Sb1 Yb5 Sb4 122.462(7) 2_665 8_544
Yb2 Sb1 Yb5 Sb4 -134.674(7) . 8_544
Yb5 Sb1 Yb5 Sb4 173.770(6) 2_665 8_544
Yb4 Sb1 Yb5 Sb4 77.397(19) 7_454 8_544
Yb4 Sb1 Yb5 Sb4 -43.126(5) 8_544 8_544
Yb1 Sb1 Yb5 Sb5 119.102(6) 2_665 3
Yb1 Sb1 Yb5 Sb5 22.100(13) . 3
Yb2 Sb1 Yb5 Sb5 -150.280(7) 2_665 3
Yb2 Sb1 Yb5 Sb5 -47.415(6) . 3
Yb5 Sb1 Yb5 Sb5 -98.972(5) 2_665 3
Yb4 Sb1 Yb5 Sb5 164.655(18) 7_454 3
Yb4 Sb1 Yb5 Sb5 44.132(6) 8_544 3
Yb1 Sb1 Yb5 Sb2 -138.332(15) 2_665 3_455
Yb1 Sb1 Yb5 Sb2 124.667(17) . 3_455
Yb2 Sb1 Yb5 Sb2 -47.713(14) 2_665 3_455
Yb2 Sb1 Yb5 Sb2 55.151(14) . 3_455
Yb5 Sb1 Yb5 Sb2 3.595(13) 2_665 3_455
Yb4 Sb1 Yb5 Sb2 -92.78(2) 7_454 3_455
Yb4 Sb1 Yb5 Sb2 146.699(15) 8_544 3_455
Yb1 Sb1 Yb5 Yb6 84.706(7) 2_665 7_444
Yb1 Sb1 Yb5 Yb6 -12.295(18) . 7_444
Yb2 Sb1 Yb5 Yb6 175.325(8) 2_665 7_444
Yb2 Sb1 Yb5 Yb6 -81.811(10) . 7_444
Yb5 Sb1 Yb5 Yb6 -133.367(8) 2_665 7_444
Yb4 Sb1 Yb5 Yb6 130.260(15) 7_454 7_444
Yb4 Sb1 Yb5 Yb6 9.737(9) 8_544 7_444
Yb1 Sb1 Yb5 Yb4 74.969(7) 2_665 8_544
Yb1 Sb1 Yb5 Yb4 -22.032(11) . 8_544
Yb2 Sb1 Yb5 Yb4 165.588(7) 2_665 8_544
Yb2 Sb1 Yb5 Yb4 -91.548(5) . 8_544
Yb5 Sb1 Yb5 Yb4 -143.104(4) 2_665 8_544
Yb4 Sb1 Yb5 Yb4 120.52(2) 7_454 8_544
Yb1 Sb1 Yb5 Yb2 166.517(8) 2_665 .
Yb1 Sb1 Yb5 Yb2 69.515(10) . .
Yb2 Sb1 Yb5 Yb2 -102.864(9) 2_665 .
Yb5 Sb1 Yb5 Yb2 -51.557(5) 2_665 .
Yb4 Sb1 Yb5 Yb2 -147.93(2) 7_454 .
Yb4 Sb1 Yb5 Yb2 91.548(5) 8_544 .
Yb1 Sb1 Yb5 Yb2 -90.619(4) 2_665 2_665
Yb1 Sb1 Yb5 Yb2 172.380(15) . 2_665
Yb2 Sb1 Yb5 Yb2 102.864(9) . 2_665
Yb5 Sb1 Yb5 Yb2 51.308(5) 2_665 2_665
Yb4 Sb1 Yb5 Yb2 -45.065(16) 7_454 2_665
Yb4 Sb1 Yb5 Yb2 -165.588(7) 8_544 2_665
Yb1 Sb1 Yb5 Yb2 -21.431(13) 2_665 3_455
Yb1 Sb1 Yb5 Yb2 -118.432(10) . 3_455
Yb2 Sb1 Yb5 Yb2 69.188(12) 2_665 3_455
Yb2 Sb1 Yb5 Yb2 172.052(10) . 3_455
Yb5 Sb1 Yb5 Yb2 120.496(11) 2_665 3_455
Yb4 Sb1 Yb5 Yb2 24.12(3) 7_454 3_455
Yb4 Sb1 Yb5 Yb2 -96.400(10) 8_544 3_455
Yb1 Sb1 Yb5 Yb3 163.987(5) 2_665 .
Yb1 Sb1 Yb5 Yb3 66.986(15) . .
Yb2 Sb1 Yb5 Yb3 -105.394(6) 2_665 .
Yb2 Sb1 Yb5 Yb3 -2.530(7) . .
Yb5 Sb1 Yb5 Yb3 -54.086(4) 2_665 .
Yb4 Sb1 Yb5 Yb3 -150.459(16) 7_454 .
Yb4 Sb1 Yb5 Yb3 89.018(6) 8_544 .
Sb1 Yb2 Yb5 Sb5 -43.249(10) . .
Sb2 Yb2 Yb5 Sb5 137.151(10) . .
Sb5 Yb2 Yb5 Sb5 -40.257(14) 2_665 .
Sb5 Yb2 Yb5 Sb5 -164.603(13) 3 .
Sb3 Yb2 Yb5 Sb5 72.254(10) . .
Sb3 Yb2 Yb5 Sb5 41.988(10) 2_665 .
Yb5 Yb2 Yb5 Sb5 -7.598(12) 2_665 .
Sb4 Yb2 Yb5 Sb5 -119.615(9) 6_654 .
Yb6 Yb2 Yb5 Sb5 -139.035(10) 5_554 .
Yb3 Yb2 Yb5 Sb5 55.428(14) 4_655 .
Yb3 Yb2 Yb5 Sb5 139.370(9) . .
Sb1 Yb2 Yb5 Sb3 -115.502(8) . .
Sb2 Yb2 Yb5 Sb3 64.898(8) . .
Sb5 Yb2 Yb5 Sb3 -112.510(12) 2_665 .
Sb5 Yb2 Yb5 Sb3 123.144(7) 3 .
Sb3 Yb2 Yb5 Sb3 -30.265(7) 2_665 .
Yb5 Yb2 Yb5 Sb3 -79.852(6) 2_665 .
Sb4 Yb2 Yb5 Sb3 168.131(7) 6_654 .
Yb6 Yb2 Yb5 Sb3 148.711(11) 5_554 .
Yb3 Yb2 Yb5 Sb3 -16.825(10) 4_655 .
Yb3 Yb2 Yb5 Sb3 67.116(6) . .
Sb1 Yb2 Yb5 Sb4 66.167(9) . 8_544
Sb2 Yb2 Yb5 Sb4 -113.433(10) . 8_544
Sb5 Yb2 Yb5 Sb4 69.159(13) 2_665 8_544
Sb5 Yb2 Yb5 Sb4 -55.187(9) 3 8_544
Sb3 Yb2 Yb5 Sb4 -178.331(10) . 8_544
Sb3 Yb2 Yb5 Sb4 151.404(8) 2_665 8_544
Yb5 Yb2 Yb5 Sb4 101.817(7) 2_665 8_544
Sb4 Yb2 Yb5 Sb4 -10.200(10) 6_654 8_544
Yb6 Yb2 Yb5 Sb4 -29.620(14) 5_554 8_544
Yb3 Yb2 Yb5 Sb4 164.844(9) 4_655 8_544
Yb3 Yb2 Yb5 Sb4 -111.215(8) . 8_544
Sb1 Yb2 Yb5 Sb5 121.354(8) . 3
Sb2 Yb2 Yb5 Sb5 -58.246(8) . 3
Sb5 Yb2 Yb5 Sb5 124.346(13) 2_665 3
Sb3 Yb2 Yb5 Sb5 -123.144(7) . 3
Sb3 Yb2 Yb5 Sb5 -153.409(7) 2_665 3
Yb5 Yb2 Yb5 Sb5 157.004(6) 2_665 3
Sb4 Yb2 Yb5 Sb5 44.987(6) 6_654 3
Yb6 Yb2 Yb5 Sb5 25.568(10) 5_554 3
Yb3 Yb2 Yb5 Sb5 -139.969(10) 4_655 3
Yb3 Yb2 Yb5 Sb5 -56.028(6) . 3
Sb2 Yb2 Yb5 Sb1 -179.600(9) . .
Sb5 Yb2 Yb5 Sb1 2.992(11) 2_665 .
Sb5 Yb2 Yb5 Sb1 -121.354(8) 3 .
Sb3 Yb2 Yb5 Sb1 115.502(8) . .
Sb3 Yb2 Yb5 Sb1 85.237(8) 2_665 .
Yb5 Yb2 Yb5 Sb1 35.650(7) 2_665 .
Sb4 Yb2 Yb5 Sb1 -76.367(7) 6_654 .
Yb6 Yb2 Yb5 Sb1 -95.786(11) 5_554 .
Yb3 Yb2 Yb5 Sb1 98.677(11) 4_655 .
Yb3 Yb2 Yb5 Sb1 -177.382(7) . .
Sb1 Yb2 Yb5 Sb2 -159.449(8) . 3_455
Sb2 Yb2 Yb5 Sb2 20.952(9) . 3_455
Sb5 Yb2 Yb5 Sb2 -156.457(10) 2_665 3_455
Sb5 Yb2 Yb5 Sb2 79.197(7) 3 3_455
Sb3 Yb2 Yb5 Sb2 -43.946(7) . 3_455
Sb3 Yb2 Yb5 Sb2 -74.212(7) 2_665 3_455
Yb5 Yb2 Yb5 Sb2 -123.798(6) 2_665 3_455
Sb4 Yb2 Yb5 Sb2 124.185(7) 6_654 3_455
Yb6 Yb2 Yb5 Sb2 104.765(10) 5_554 3_455
Yb3 Yb2 Yb5 Sb2 -60.772(11) 4_655 3_455
Yb3 Yb2 Yb5 Sb2 23.170(6) . 3_455
Sb1 Yb2 Yb5 Yb6 132.663(8) . 7_444
Sb2 Yb2 Yb5 Yb6 -46.937(9) . 7_444
Sb5 Yb2 Yb5 Yb6 135.655(10) 2_665 7_444
Sb5 Yb2 Yb5 Yb6 11.309(6) 3 7_444
Sb3 Yb2 Yb5 Yb6 -111.835(7) . 7_444
Sb3 Yb2 Yb5 Yb6 -142.100(6) 2_665 7_444
Yb5 Yb2 Yb5 Yb6 168.313(4) 2_665 7_444
Sb4 Yb2 Yb5 Yb6 56.296(7) 6_654 7_444
Yb6 Yb2 Yb5 Yb6 36.876(11) 5_554 7_444
Yb3 Yb2 Yb5 Yb6 -128.660(9) 4_655 7_444
Yb3 Yb2 Yb5 Yb6 -44.719(5) . 7_444
Sb1 Yb2 Yb5 Yb4 63.465(6) . 8_544
Sb2 Yb2 Yb5 Yb4 -116.135(8) . 8_544
Sb5 Yb2 Yb5 Yb4 66.457(11) 2_665 8_544
Sb5 Yb2 Yb5 Yb4 -57.889(6) 3 8_544
Sb3 Yb2 Yb5 Yb4 178.967(6) . 8_544
Sb3 Yb2 Yb5 Yb4 148.701(6) 2_665 8_544
Yb5 Yb2 Yb5 Yb4 99.115(5) 2_665 8_544
Sb4 Yb2 Yb5 Yb4 -12.902(5) 6_654 8_544
Yb6 Yb2 Yb5 Yb4 -32.322(10) 5_554 8_544
Yb3 Yb2 Yb5 Yb4 162.142(9) 4_655 8_544
Yb3 Yb2 Yb5 Yb4 -113.917(5) . 8_544
Sb1 Yb2 Yb5 Yb2 -51.867(6) . 2_665
Sb2 Yb2 Yb5 Yb2 128.534(6) . 2_665
Sb5 Yb2 Yb5 Yb2 -48.875(12) 2_665 2_665
Sb5 Yb2 Yb5 Yb2 -173.221(6) 3 2_665
Sb3 Yb2 Yb5 Yb2 63.636(5) . 2_665
Sb3 Yb2 Yb5 Yb2 33.370(6) 2_665 2_665
Yb5 Yb2 Yb5 Yb2 -16.216(6) 2_665 2_665
Sb4 Yb2 Yb5 Yb2 -128.233(5) 6_654 2_665
Yb6 Yb2 Yb5 Yb2 -147.653(8) 5_554 2_665
Yb3 Yb2 Yb5 Yb2 46.810(10) 4_655 2_665
Yb3 Yb2 Yb5 Yb2 130.752(4) . 2_665
Sb1 Yb2 Yb5 Yb2 -164.908(18) . 3_455
Sb2 Yb2 Yb5 Yb2 15.49(2) . 3_455
Sb5 Yb2 Yb5 Yb2 -161.916(13) 2_665 3_455
Sb5 Yb2 Yb5 Yb2 73.738(17) 3 3_455
Sb3 Yb2 Yb5 Yb2 -49.406(16) . 3_455
Sb3 Yb2 Yb5 Yb2 -79.671(17) 2_665 3_455
Yb5 Yb2 Yb5 Yb2 -129.257(14) 2_665 3_455
Sb4 Yb2 Yb5 Yb2 118.726(17) 6_654 3_455
Yb6 Yb2 Yb5 Yb2 99.31(2) 5_554 3_455
Yb3 Yb2 Yb5 Yb2 -66.231(19) 4_655 3_455
Yb3 Yb2 Yb5 Yb2 17.711(16) . 3_455
Sb1 Yb2 Yb5 Yb3 177.382(7) . .
Sb2 Yb2 Yb5 Yb3 -2.218(7) . .
Sb5 Yb2 Yb5 Yb3 -179.626(11) 2_665 .
Sb5 Yb2 Yb5 Yb3 56.028(6) 3 .
Sb3 Yb2 Yb5 Yb3 -67.116(6) . .
Sb3 Yb2 Yb5 Yb3 -97.382(6) 2_665 .
Yb5 Yb2 Yb5 Yb3 -146.968(5) 2_665 .
Sb4 Yb2 Yb5 Yb3 101.015(6) 6_654 .
Yb6 Yb2 Yb5 Yb3 81.595(10) 5_554 .
Yb3 Yb2 Yb5 Yb3 -83.941(10) 4_655 .
Sb5 Yb3 Yb5 Sb5 159.641(10) 3 .
Sb4 Yb3 Yb5 Sb5 -10.366(15) . .
Al1 Yb3 Yb5 Sb5 33.02(2) 3_455 .
Sb2 Yb3 Yb5 Sb5 26.302(11) 3_455 .
Sb3 Yb3 Yb5 Sb5 -56.984(11) . .
Sb2 Yb3 Yb5 Sb5 -126.086(11) . .
Sb2 Yb3 Yb5 Sb5 79.936(12) 4_645 .
Sb3 Yb3 Yb5 Sb5 174.721(10) 3 .
Yb1 Yb3 Yb5 Sb5 -75.556(11) 7_455 .
Yb4 Yb3 Yb5 Sb5 -99.626(14) 3 .
Yb2 Yb3 Yb5 Sb5 129.318(11) 4_645 .
Yb2 Yb3 Yb5 Sb5 -127.774(11) . .
Sb5 Yb3 Yb5 Sb3 -143.376(8) 3 .
Sb4 Yb3 Yb5 Sb3 46.618(9) . .
Al1 Yb3 Yb5 Sb3 90.007(19) 3_455 .
Sb2 Yb3 Yb5 Sb3 83.286(7) 3_455 .
Sb2 Yb3 Yb5 Sb3 -69.103(7) . .
Sb2 Yb3 Yb5 Sb3 136.920(7) 4_645 .
Sb3 Yb3 Yb5 Sb3 -128.296(8) 3 .
Yb1 Yb3 Yb5 Sb3 -18.572(6) 7_455 .
Yb4 Yb3 Yb5 Sb3 -42.642(11) 3 .
Yb2 Yb3 Yb5 Sb3 -173.699(6) 4_645 .
Yb2 Yb3 Yb5 Sb3 -70.790(6) . .
Sb5 Yb3 Yb5 Sb4 48.784(8) 3 8_544
Sb4 Yb3 Yb5 Sb4 -121.223(10) . 8_544
Al1 Yb3 Yb5 Sb4 -77.834(19) 3_455 8_544
Sb2 Yb3 Yb5 Sb4 -84.555(8) 3_455 8_544
Sb3 Yb3 Yb5 Sb4 -167.840(9) . 8_544
Sb2 Yb3 Yb5 Sb4 123.057(8) . 8_544
Sb2 Yb3 Yb5 Sb4 -30.921(8) 4_645 8_544
Sb3 Yb3 Yb5 Sb4 63.864(10) 3 8_544
Yb1 Yb3 Yb5 Sb4 173.587(6) 7_455 8_544
Yb4 Yb3 Yb5 Sb4 149.517(10) 3 8_544
Yb2 Yb3 Yb5 Sb4 18.461(7) 4_645 8_544
Yb2 Yb3 Yb5 Sb4 121.369(8) . 8_544
Sb4 Yb3 Yb5 Sb5 -170.006(10) . 3
Al1 Yb3 Yb5 Sb5 -126.617(19) 3_455 3
Sb2 Yb3 Yb5 Sb5 -133.338(8) 3_455 3
Sb3 Yb3 Yb5 Sb5 143.376(8) . 3
Sb2 Yb3 Yb5 Sb5 74.273(7) . 3
Sb2 Yb3 Yb5 Sb5 -79.704(7) 4_645 3
Sb3 Yb3 Yb5 Sb5 15.080(9) 3 3
Yb1 Yb3 Yb5 Sb5 124.804(7) 7_455 3
Yb4 Yb3 Yb5 Sb5 100.733(12) 3 3
Yb2 Yb3 Yb5 Sb5 -30.323(6) 4_645 3
Yb2 Yb3 Yb5 Sb5 72.586(7) . 3
Sb5 Yb3 Yb5 Sb1 -70.344(8) 3 .
Sb4 Yb3 Yb5 Sb1 119.650(9) . .
Al1 Yb3 Yb5 Sb1 163.039(19) 3_455 .
Sb2 Yb3 Yb5 Sb1 156.318(8) 3_455 .
Sb3 Yb3 Yb5 Sb1 73.032(8) . .
Sb2 Yb3 Yb5 Sb1 3.929(8) . .
Sb2 Yb3 Yb5 Sb1 -150.048(7) 4_645 .
Sb3 Yb3 Yb5 Sb1 -55.263(10) 3 .
Yb1 Yb3 Yb5 Sb1 54.460(7) 7_455 .
Yb4 Yb3 Yb5 Sb1 30.390(13) 3 .
Yb2 Yb3 Yb5 Sb1 -100.667(7) 4_645 .
Yb2 Yb3 Yb5 Sb1 2.242(6) . .
Sb5 Yb3 Yb5 Sb2 133.338(8) 3 3_455
Sb4 Yb3 Yb5 Sb2 -36.668(9) . 3_455
Al1 Yb3 Yb5 Sb2 6.721(18) 3_455 3_455
Sb3 Yb3 Yb5 Sb2 -83.286(7) . 3_455
Sb2 Yb3 Yb5 Sb2 -152.389(8) . 3_455
Sb2 Yb3 Yb5 Sb2 53.634(6) 4_645 3_455
Sb3 Yb3 Yb5 Sb2 148.419(9) 3 3_455
Yb1 Yb3 Yb5 Sb2 -101.858(6) 7_455 3_455
Yb4 Yb3 Yb5 Sb2 -125.928(11) 3 3_455
Yb2 Yb3 Yb5 Sb2 103.015(6) 4_645 3_455
Yb2 Yb3 Yb5 Sb2 -154.076(6) . 3_455
Sb5 Yb3 Yb5 Yb6 61.734(6) 3 7_444
Sb4 Yb3 Yb5 Yb6 -108.272(8) . 7_444
Al1 Yb3 Yb5 Yb6 -64.883(18) 3_455 7_444
Sb2 Yb3 Yb5 Yb6 -71.604(6) 3_455 7_444
Sb3 Yb3 Yb5 Yb6 -154.890(6) . 7_444
Sb2 Yb3 Yb5 Yb6 136.007(6) . 7_444
Sb2 Yb3 Yb5 Yb6 -17.970(5) 4_645 7_444
Sb3 Yb3 Yb5 Yb6 76.814(8) 3 7_444
Yb1 Yb3 Yb5 Yb6 -173.462(5) 7_455 7_444
Yb4 Yb3 Yb5 Yb6 162.468(11) 3 7_444
Yb2 Yb3 Yb5 Yb6 31.411(4) 4_645 7_444
Yb2 Yb3 Yb5 Yb6 134.320(5) . 7_444
Sb5 Yb3 Yb5 Yb4 -10.043(6) 3 8_544
Sb4 Yb3 Yb5 Yb4 179.951(7) . 8_544
Al1 Yb3 Yb5 Yb4 -136.660(18) 3_455 8_544
Sb2 Yb3 Yb5 Yb4 -143.381(7) 3_455 8_544
Sb3 Yb3 Yb5 Yb4 133.333(7) . 8_544
Sb2 Yb3 Yb5 Yb4 64.231(6) . 8_544
Sb2 Yb3 Yb5 Yb4 -89.747(6) 4_645 8_544
Sb3 Yb3 Yb5 Yb4 5.038(9) 3 8_544
Yb1 Yb3 Yb5 Yb4 114.761(5) 7_455 8_544
Yb4 Yb3 Yb5 Yb4 90.691(11) 3 8_544
Yb2 Yb3 Yb5 Yb4 -40.365(5) 4_645 8_544
Yb2 Yb3 Yb5 Yb4 62.543(5) . 8_544
Sb5 Yb3 Yb5 Yb2 -72.586(7) 3 .
Sb4 Yb3 Yb5 Yb2 117.408(8) . .
Al1 Yb3 Yb5 Yb2 160.797(18) 3_455 .
Sb2 Yb3 Yb5 Yb2 154.076(6) 3_455 .
Sb3 Yb3 Yb5 Yb2 70.790(6) . .
Sb2 Yb3 Yb5 Yb2 1.688(5) . .
Sb2 Yb3 Yb5 Yb2 -152.290(6) 4_645 .
Sb3 Yb3 Yb5 Yb2 -57.505(8) 3 .
Yb1 Yb3 Yb5 Yb2 52.218(4) 7_455 .
Yb4 Yb3 Yb5 Yb2 28.148(10) 3 .
Yb2 Yb3 Yb5 Yb2 -102.909(4) 4_645 .
Sb5 Yb3 Yb5 Yb2 -127.370(7) 3 2_665
Sb4 Yb3 Yb5 Yb2 62.623(9) . 2_665
Al1 Yb3 Yb5 Yb2 106.012(18) 3_455 2_665
Sb2 Yb3 Yb5 Yb2 99.291(7) 3_455 2_665
Sb3 Yb3 Yb5 Yb2 16.005(6) . 2_665
Sb2 Yb3 Yb5 Yb2 -53.097(7) . 2_665
Sb2 Yb3 Yb5 Yb2 152.925(6) 4_645 2_665
Sb3 Yb3 Yb5 Yb2 -112.290(8) 3 2_665
Yb1 Yb3 Yb5 Yb2 -2.567(6) 7_455 2_665
Yb4 Yb3 Yb5 Yb2 -26.637(13) 3 2_665
Yb2 Yb3 Yb5 Yb2 -157.693(5) 4_645 2_665
Yb2 Yb3 Yb5 Yb2 -54.785(5) . 2_665
Sb5 Yb3 Yb5 Yb2 112.802(7) 3 3_455
Sb4 Yb3 Yb5 Yb2 -57.204(9) . 3_455
Al1 Yb3 Yb5 Yb2 -13.815(18) 3_455 3_455
Sb2 Yb3 Yb5 Yb2 -20.536(5) 3_455 3_455
Sb3 Yb3 Yb5 Yb2 -103.822(6) . 3_455
Sb2 Yb3 Yb5 Yb2 -172.924(5) . 3_455
Sb2 Yb3 Yb5 Yb2 33.098(6) 4_645 3_455
Sb3 Yb3 Yb5 Yb2 127.883(8) 3 3_455
Yb1 Yb3 Yb5 Yb2 -122.394(5) 7_455 3_455
Yb4 Yb3 Yb5 Yb2 -146.464(10) 3 3_455
Yb2 Yb3 Yb5 Yb2 82.479(5) 4_645 3_455
Yb2 Yb3 Yb5 Yb2 -174.612(5) . 3_455
Sb5 Yb3 Sb4 Al1 -39.34(5) 3 3_455
Sb2 Yb3 Sb4 Al1 34.227(5) 3_455 3_455
Sb3 Yb3 Sb4 Al1 95.015(6) . 3_455
Sb2 Yb3 Sb4 Al1 179.631(6) . 3_455
Sb2 Yb3 Sb4 Al1 -37.329(5) 4_645 3_455
Sb3 Yb3 Sb4 Al1 -120.834(6) 3 3_455
Yb1 Yb3 Sb4 Al1 142.602(6) 7_455 3_455
Yb4 Yb3 Sb4 Al1 -152.085(7) 3 3_455
Yb2 Yb3 Sb4 Al1 -71.459(6) 4_645 3_455
Yb2 Yb3 Sb4 Al1 137.937(6) . 3_455
Sb5 Yb3 Sb4 Yb5 -157.10(4) 3 8_545
Al1 Yb3 Sb4 Yb5 -117.755(12) 3_455 8_545
Sb2 Yb3 Sb4 Yb5 -83.528(11) 3_455 8_545
Sb3 Yb3 Sb4 Yb5 -22.740(12) . 8_545
Sb2 Yb3 Sb4 Yb5 61.876(12) . 8_545
Sb2 Yb3 Sb4 Yb5 -155.084(11) 4_645 8_545
Sb3 Yb3 Sb4 Yb5 121.411(11) 3 8_545
Yb1 Yb3 Sb4 Yb5 24.847(9) 7_455 8_545
Yb4 Yb3 Sb4 Yb5 90.160(11) 3 8_545
Yb2 Yb3 Sb4 Yb5 170.786(8) 4_645 8_545
Yb2 Yb3 Sb4 Yb5 20.182(15) . 8_545
Sb5 Yb3 Sb4 Yb4 -115.69(5) 3 .
Al1 Yb3 Sb4 Yb4 -76.348(6) 3_455 .
Sb2 Yb3 Sb4 Yb4 -42.121(6) 3_455 .
Sb3 Yb3 Sb4 Yb4 18.667(6) . .
Sb2 Yb3 Sb4 Yb4 103.283(6) . .
Sb2 Yb3 Sb4 Yb4 -113.677(6) 4_645 .
Sb3 Yb3 Sb4 Yb4 162.818(6) 3 .
Yb1 Yb3 Sb4 Yb4 66.254(5) 7_455 .
Yb4 Yb3 Sb4 Yb4 131.567(6) 3 .
Yb2 Yb3 Sb4 Yb4 -147.807(5) 4_645 .
Yb2 Yb3 Sb4 Yb4 61.589(8) . .
Sb5 Yb3 Sb4 Yb6 -44.81(6) 3 .
Al1 Yb3 Sb4 Yb6 -5.464(9) 3_455 .
Sb2 Yb3 Sb4 Yb6 28.763(13) 3_455 .
Sb3 Yb3 Sb4 Yb6 89.551(13) . .
Sb2 Yb3 Sb4 Yb6 174.167(11) . .
Sb2 Yb3 Sb4 Yb6 -42.794(12) 4_645 .
Sb3 Yb3 Sb4 Yb6 -126.299(12) 3 .
Yb1 Yb3 Sb4 Yb6 137.138(13) 7_455 .
Yb4 Yb3 Sb4 Yb6 -157.550(14) 3 .
Yb2 Yb3 Sb4 Yb6 -76.923(13) 4_645 .
Yb2 Yb3 Sb4 Yb6 132.473(11) . .
Sb5 Yb3 Sb4 Yb1 41.36(5) 3 6_655
Al1 Yb3 Sb4 Yb1 80.697(6) 3_455 6_655
Sb2 Yb3 Sb4 Yb1 114.925(6) 3_455 6_655
Sb3 Yb3 Sb4 Yb1 175.712(6) . 6_655
Sb2 Yb3 Sb4 Yb1 -99.671(6) . 6_655
Sb2 Yb3 Sb4 Yb1 43.368(5) 4_645 6_655
Sb3 Yb3 Sb4 Yb1 -40.137(5) 3 6_655
Yb1 Yb3 Sb4 Yb1 -136.701(5) 7_455 6_655
Yb4 Yb3 Sb4 Yb1 -71.388(5) 3 6_655
Yb2 Yb3 Sb4 Yb1 9.239(7) 4_645 6_655
Yb2 Yb3 Sb4 Yb1 -141.365(6) . 6_655
Sb5 Yb3 Sb4 Yb4 112.74(5) 3 3
Al1 Yb3 Sb4 Yb4 152.085(7) 3_455 3
Sb2 Yb3 Sb4 Yb4 -173.688(6) 3_455 3
Sb3 Yb3 Sb4 Yb4 -112.900(6) . 3
Sb2 Yb3 Sb4 Yb4 -28.283(6) . 3
Sb2 Yb3 Sb4 Yb4 114.756(6) 4_645 3
Sb3 Yb3 Sb4 Yb4 31.251(5) 3 3
Yb1 Yb3 Sb4 Yb4 -65.313(4) 7_455 3
Yb2 Yb3 Sb4 Yb4 80.627(6) 4_645 3
Yb2 Yb3 Sb4 Yb4 -69.977(7) . 3
Sb5 Yb3 Sb4 Yb2 80.12(5) 3 6_655
Al1 Yb3 Sb4 Yb2 119.464(14) 3_455 6_655
Sb2 Yb3 Sb4 Yb2 153.692(13) 3_455 6_655
Sb3 Yb3 Sb4 Yb2 -145.520(12) . 6_655
Sb2 Yb3 Sb4 Yb2 -60.904(14) . 6_655
Sb2 Yb3 Sb4 Yb2 82.135(13) 4_645 6_655
Sb3 Yb3 Sb4 Yb2 -1.370(13) 3 6_655
Yb1 Yb3 Sb4 Yb2 -97.933(13) 7_455 6_655
Yb4 Yb3 Sb4 Yb2 -32.621(11) 3 6_655
Yb2 Yb3 Sb4 Yb2 48.006(15) 4_645 6_655
Yb2 Yb3 Sb4 Yb2 -102.598(13) . 6_655
Sb3 Yb4 Sb4 Al1 -92.56(3) . 3_455
Sb5 Yb4 Sb4 Al1 88.71(3) 6 3_455
Sb4 Yb4 Sb4 Al1 84.10(4) 3_455 3_455
Sb1 Yb4 Sb4 Al1 -178.75(3) 7_455 3_455
Sb2 Yb4 Sb4 Al1 -26.31(3) 3_455 3_455
Yb5 Yb4 Sb4 Al1 139.35(3) 8_545 3_455
Yb1 Yb4 Sb4 Al1 23.31(3) 5_445 3_455
Yb1 Yb4 Sb4 Al1 -149.07(3) 8_545 3_455
Yb1 Yb4 Sb4 Al1 -138.68(3) 7_455 3_455
Yb3 Yb4 Sb4 Al1 -37.36(3) 3_455 3_455
Sb3 Yb4 Sb4 Yb3 -22.122(7) . .
Sb5 Yb4 Sb4 Yb3 159.141(7) 6 .
Sb4 Yb4 Sb4 Yb3 154.534(19) 3_455 .
Sb1 Yb4 Sb4 Yb3 -108.317(7) 7_455 .
Sb2 Yb4 Sb4 Yb3 44.121(6) 3_455 .
Yb5 Yb4 Sb4 Yb3 -150.214(7) 8_545 .
Al1 Yb4 Sb4 Yb3 70.43(3) 3_455 .
Yb1 Yb4 Sb4 Yb3 93.747(6) 5_445 .
Yb1 Yb4 Sb4 Yb3 -78.640(10) 8_545 .
Yb1 Yb4 Sb4 Yb3 -68.243(5) 7_455 .
Yb3 Yb4 Sb4 Yb3 33.070(12) 3_455 .
Sb3 Yb4 Sb4 Yb5 128.092(7) . 8_545
Sb5 Yb4 Sb4 Yb5 -50.646(6) 6 8_545
Sb4 Yb4 Sb4 Yb5 -55.253(19) 3_455 8_545
Sb1 Yb4 Sb4 Yb5 41.897(7) 7_455 8_545
Sb2 Yb4 Sb4 Yb5 -165.665(6) 3_455 8_545
Al1 Yb4 Sb4 Yb5 -139.35(3) 3_455 8_545
Yb1 Yb4 Sb4 Yb5 -116.039(5) 5_445 8_545
Yb1 Yb4 Sb4 Yb5 71.574(10) 8_545 8_545
Yb1 Yb4 Sb4 Yb5 81.971(5) 7_455 8_545
Yb3 Yb4 Sb4 Yb5 -176.716(9) 3_455 8_545
Sb3 Yb4 Sb4 Yb6 -166.639(6) . .
Sb5 Yb4 Sb4 Yb6 14.624(6) 6 .
Sb4 Yb4 Sb4 Yb6 10.02(2) 3_455 .
Sb1 Yb4 Sb4 Yb6 107.166(8) 7_455 .
Sb2 Yb4 Sb4 Yb6 -100.396(7) 3_455 .
Yb5 Yb4 Sb4 Yb6 65.269(5) 8_545 .
Al1 Yb4 Sb4 Yb6 -74.08(3) 3_455 .
Yb1 Yb4 Sb4 Yb6 -50.770(6) 5_445 .
Yb1 Yb4 Sb4 Yb6 136.843(8) 8_545 .
Yb1 Yb4 Sb4 Yb6 147.240(6) 7_455 .
Yb3 Yb4 Sb4 Yb6 -111.447(9) 3_455 .
Sb3 Yb4 Sb4 Yb1 -67.809(16) . 6_655
Sb5 Yb4 Sb4 Yb1 113.453(15) 6 6_655
Sb4 Yb4 Sb4 Yb1 108.85(3) 3_455 6_655
Sb1 Yb4 Sb4 Yb1 -154.004(15) 7_455 6_655
Sb2 Yb4 Sb4 Yb1 -1.566(15) 3_455 6_655
Yb5 Yb4 Sb4 Yb1 164.099(17) 8_545 6_655
Al1 Yb4 Sb4 Yb1 24.75(3) 3_455 6_655
Yb1 Yb4 Sb4 Yb1 48.060(16) 5_445 6_655
Yb1 Yb4 Sb4 Yb1 -124.327(15) 8_545 6_655
Yb1 Yb4 Sb4 Yb1 -113.930(16) 7_455 6_655
Yb3 Yb4 Sb4 Yb1 -12.62(2) 3_455 6_655
Sb3 Yb4 Sb4 Yb4 41.360(11) . 3
Sb5 Yb4 Sb4 Yb4 -137.378(9) 6 3
Sb4 Yb4 Sb4 Yb4 -141.985(15) 3_455 3
Sb1 Yb4 Sb4 Yb4 -44.835(12) 7_455 3
Sb2 Yb4 Sb4 Yb4 107.603(9) 3_455 3
Yb5 Yb4 Sb4 Yb4 -86.732(10) 8_545 3
Al1 Yb4 Sb4 Yb4 133.92(3) 3_455 3
Yb1 Yb4 Sb4 Yb4 157.229(7) 5_445 3
Yb1 Yb4 Sb4 Yb4 -15.158(16) 8_545 3
Yb1 Yb4 Sb4 Yb4 -4.761(8) 7_455 3
Yb3 Yb4 Sb4 Yb4 96.552(11) 3_455 3
Sb3 Yb4 Sb4 Yb2 144.515(10) . 6_655
Sb5 Yb4 Sb4 Yb2 -34.222(11) 6 6_655
Sb4 Yb4 Sb4 Yb2 -38.83(2) 3_455 6_655
Sb1 Yb4 Sb4 Yb2 58.321(12) 7_455 6_655
Sb2 Yb4 Sb4 Yb2 -149.242(10) 3_455 6_655
Yb5 Yb4 Sb4 Yb2 16.424(8) 8_545 6_655
Al1 Yb4 Sb4 Yb2 -122.93(3) 3_455 6_655
Yb1 Yb4 Sb4 Yb2 -99.615(10) 5_445 6_655
Yb1 Yb4 Sb4 Yb2 87.998(13) 8_545 6_655
Yb1 Yb4 Sb4 Yb2 98.395(10) 7_455 6_655
Yb3 Yb4 Sb4 Yb2 -160.293(7) 3_455 6_655
Sb5 Yb6 Sb4 Al1 -89.202(6) 6 3_455
Sb5 Yb6 Sb4 Al1 87.836(6) 5_545 3_455
Sb4 Yb6 Sb4 Al1 0.0 2_655 3_455
Yb5 Yb6 Sb4 Al1 44.806(8) 7_445 3_455
Yb5 Yb6 Sb4 Al1 -140.791(6) 8_545 3_455
Sb2 Yb6 Sb4 Al1 178.984(5) 6_655 3_455
Sb2 Yb6 Sb4 Al1 -174.78(2) 5_445 3_455
Yb2 Yb6 Sb4 Al1 -54.000(9) 5_445 3_455
Yb2 Yb6 Sb4 Al1 141.716(6) 6_655 3_455
Yb3 Yb6 Sb4 Al1 125.204(5) 7_445 3_455
Sb5 Yb6 Sb4 Yb3 -83.895(13) 6 .
Sb5 Yb6 Sb4 Yb3 93.142(13) 5_545 .
Sb4 Yb6 Sb4 Yb3 5.306(9) 2_655 .
Yb5 Yb6 Sb4 Yb3 50.112(15) 7_445 .
Yb5 Yb6 Sb4 Yb3 -135.485(14) 8_545 .
Sb2 Yb6 Sb4 Yb3 -175.709(12) 6_655 .
Sb2 Yb6 Sb4 Yb3 -169.47(2) 5_445 .
Al1 Yb6 Sb4 Yb3 5.306(9) 3_455 .
Yb2 Yb6 Sb4 Yb3 -48.694(16) 5_445 .
Yb2 Yb6 Sb4 Yb3 147.022(14) 6_655 .
Yb3 Yb6 Sb4 Yb3 130.511(11) 7_445 .
Sb5 Yb6 Sb4 Yb5 51.589(6) 6 8_545
Sb5 Yb6 Sb4 Yb5 -131.374(6) 5_545 8_545
Sb4 Yb6 Sb4 Yb5 140.791(6) 2_655 8_545
Yb5 Yb6 Sb4 Yb5 -174.403(5) 7_445 8_545
Sb2 Yb6 Sb4 Yb5 -40.225(5) 6_655 8_545
Sb2 Yb6 Sb4 Yb5 -33.99(3) 5_445 8_545
Al1 Yb6 Sb4 Yb5 140.791(6) 3_455 8_545
Yb2 Yb6 Sb4 Yb5 86.791(8) 5_445 8_545
Yb2 Yb6 Sb4 Yb5 -77.493(5) 6_655 8_545
Yb3 Yb6 Sb4 Yb5 -94.005(6) 7_445 8_545
Sb5 Yb6 Sb4 Yb4 -14.805(6) 6 .
Sb5 Yb6 Sb4 Yb4 162.232(7) 5_545 .
Sb4 Yb6 Sb4 Yb4 74.397(5) 2_655 .
Yb5 Yb6 Sb4 Yb4 119.203(7) 7_445 .
Yb5 Yb6 Sb4 Yb4 -66.394(5) 8_545 .
Sb2 Yb6 Sb4 Yb4 -106.619(6) 6_655 .
Sb2 Yb6 Sb4 Yb4 -100.38(3) 5_445 .
Al1 Yb6 Sb4 Yb4 74.397(5) 3_455 .
Yb2 Yb6 Sb4 Yb4 20.396(10) 5_445 .
Yb2 Yb6 Sb4 Yb4 -143.887(6) 6_655 .
Yb3 Yb6 Sb4 Yb4 -160.399(5) 7_445 .
Sb5 Yb6 Sb4 Yb1 -162.817(7) 6 6_655
Sb5 Yb6 Sb4 Yb1 14.220(7) 5_545 6_655
Sb4 Yb6 Sb4 Yb1 -73.615(6) 2_655 6_655
Yb5 Yb6 Sb4 Yb1 -28.809(9) 7_445 6_655
Yb5 Yb6 Sb4 Yb1 145.594(7) 8_545 6_655
Sb2 Yb6 Sb4 Yb1 105.369(6) 6_655 6_655
Sb2 Yb6 Sb4 Yb1 111.61(3) 5_445 6_655
Al1 Yb6 Sb4 Yb1 -73.615(6) 3_455 6_655
Yb2 Yb6 Sb4 Yb1 -127.615(7) 5_445 6_655
Yb2 Yb6 Sb4 Yb1 68.101(5) 6_655 6_655
Yb3 Yb6 Sb4 Yb1 51.589(8) 7_445 6_655
Sb5 Yb6 Sb4 Yb4 130.107(12) 6 3
Sb5 Yb6 Sb4 Yb4 -52.855(12) 5_545 3
Sb4 Yb6 Sb4 Yb4 -140.691(14) 2_655 3
Yb5 Yb6 Sb4 Yb4 -95.885(13) 7_445 3
Yb5 Yb6 Sb4 Yb4 78.518(11) 8_545 3
Sb2 Yb6 Sb4 Yb4 38.293(12) 6_655 3
Sb2 Yb6 Sb4 Yb4 44.53(3) 5_445 3
Al1 Yb6 Sb4 Yb4 -140.691(14) 3_455 3
Yb2 Yb6 Sb4 Yb4 165.309(8) 5_445 3
Yb2 Yb6 Sb4 Yb4 1.025(10) 6_655 3
Yb3 Yb6 Sb4 Yb4 -15.487(14) 7_445 3
Sb5 Yb6 Sb4 Yb2 129.082(6) 6 6_655
Sb5 Yb6 Sb4 Yb2 -53.880(6) 5_545 6_655
Sb4 Yb6 Sb4 Yb2 -141.716(6) 2_655 6_655
Yb5 Yb6 Sb4 Yb2 -96.910(6) 7_445 6_655
Yb5 Yb6 Sb4 Yb2 77.493(5) 8_545 6_655
Sb2 Yb6 Sb4 Yb2 37.268(5) 6_655 6_655
Sb2 Yb6 Sb4 Yb2 43.51(3) 5_445 6_655
Al1 Yb6 Sb4 Yb2 -141.716(6) 3_455 6_655
Yb2 Yb6 Sb4 Yb2 164.284(6) 5_445 6_655
Yb3 Yb6 Sb4 Yb2 -16.512(6) 7_445 6_655
Sb3 Yb5 Sb5 Yb6 47.390(16) . 5_454
Sb4 Yb5 Sb5 Yb6 -140.885(16) 8_544 5_454
Sb5 Yb5 Sb5 Yb6 -142.723(16) 3 5_454
Sb1 Yb5 Sb5 Yb6 -42.040(16) . 5_454
Sb2 Yb5 Sb5 Yb6 114.926(15) 3_455 5_454
Yb6 Yb5 Sb5 Yb6 174.599(14) 7_444 5_454
Yb4 Yb5 Sb5 Yb6 -97.668(15) 8_544 5_454
Yb2 Yb5 Sb5 Yb6 -9.55(2) . 5_454
Yb2 Yb5 Sb5 Yb6 0.166(13) 2_665 5_454
Yb2 Yb5 Sb5 Yb6 152.463(17) 3_455 5_454
Yb3 Yb5 Sb5 Yb6 93.432(17) . 5_454
Sb3 Yb5 Sb5 Yb3 -28.995(7) . 3_455
Sb4 Yb5 Sb5 Yb3 142.731(7) 8_544 3_455
Sb5 Yb5 Sb5 Yb3 140.89(2) 3 3_455
Sb1 Yb5 Sb5 Yb3 -118.424(8) . 3_455
Sb2 Yb5 Sb5 Yb3 38.542(7) 3_455 3_455
Yb6 Yb5 Sb5 Yb3 98.215(7) 7_444 3_455
Yb4 Yb5 Sb5 Yb3 -174.052(6) 8_544 3_455
Yb2 Yb5 Sb5 Yb3 -85.932(9) . 3_455
Yb2 Yb5 Sb5 Yb3 -76.218(6) 2_665 3_455
Yb2 Yb5 Sb5 Yb3 76.079(6) 3_455 3_455
Yb3 Yb5 Sb5 Yb3 17.048(13) . 3_455
Sb3 Yb5 Sb5 Yb4 179.550(8) . 6_554
Sb4 Yb5 Sb5 Yb4 -8.724(8) 8_544 6_554
Sb5 Yb5 Sb5 Yb4 -10.56(3) 3 6_554
Sb1 Yb5 Sb5 Yb4 90.120(9) . 6_554
Sb2 Yb5 Sb5 Yb4 -112.913(8) 3_455 6_554
Yb6 Yb5 Sb5 Yb4 -53.240(10) 7_444 6_554
Yb4 Yb5 Sb5 Yb4 34.492(11) 8_544 6_554
Yb2 Yb5 Sb5 Yb4 122.613(8) . 6_554
Yb2 Yb5 Sb5 Yb4 132.326(9) 2_665 6_554
Yb2 Yb5 Sb5 Yb4 -75.377(8) 3_455 6_554
Yb3 Yb5 Sb5 Yb4 -134.407(9) . 6_554
Sb3 Yb5 Sb5 Yb5 -96.822(15) . 3_455
Sb4 Yb5 Sb5 Yb5 74.904(16) 8_544 3_455
Sb5 Yb5 Sb5 Yb5 73.07(4) 3 3_455
Sb1 Yb5 Sb5 Yb5 173.749(14) . 3_455
Sb2 Yb5 Sb5 Yb5 -29.285(16) 3_455 3_455
Yb6 Yb5 Sb5 Yb5 30.388(18) 7_444 3_455
Yb4 Yb5 Sb5 Yb5 118.121(14) 8_544 3_455
Yb2 Yb5 Sb5 Yb5 -153.759(10) . 3_455
Yb2 Yb5 Sb5 Yb5 -144.045(16) 2_665 3_455
Yb2 Yb5 Sb5 Yb5 8.252(13) 3_455 3_455
Yb3 Yb5 Sb5 Yb5 -50.78(2) . 3_455
Sb3 Yb5 Sb5 Yb2 47.224(6) . 2_665
Sb4 Yb5 Sb5 Yb2 -141.050(7) 8_544 2_665
Sb5 Yb5 Sb5 Yb2 -142.89(2) 3 2_665
Sb1 Yb5 Sb5 Yb2 -42.206(7) . 2_665
Sb2 Yb5 Sb5 Yb2 114.761(6) 3_455 2_665
Yb6 Yb5 Sb5 Yb2 174.434(6) 7_444 2_665
Yb4 Yb5 Sb5 Yb2 -97.834(6) 8_544 2_665
Yb2 Yb5 Sb5 Yb2 -9.714(8) . 2_665
Yb2 Yb5 Sb5 Yb2 152.297(7) 3_455 2_665
Yb3 Yb5 Sb5 Yb2 93.267(10) . 2_665
Sb3 Yb5 Sb5 Yb2 -105.073(7) . 3_455
Sb4 Yb5 Sb5 Yb2 66.653(6) 8_544 3_455
Sb5 Yb5 Sb5 Yb2 64.81(3) 3 3_455
Sb1 Yb5 Sb5 Yb2 165.497(7) . 3_455
Sb2 Yb5 Sb5 Yb2 -37.537(6) 3_455 3_455
Yb6 Yb5 Sb5 Yb2 22.137(7) 7_444 3_455
Yb4 Yb5 Sb5 Yb2 109.869(6) 8_544 3_455
Yb2 Yb5 Sb5 Yb2 -162.011(9) . 3_455
Yb2 Yb5 Sb5 Yb2 -152.297(7) 2_665 3_455
Yb3 Yb5 Sb5 Yb2 -59.030(11) . 3_455
Sb3 Yb5 Sb5 Yb1 123.414(7) . 2_665
Sb4 Yb5 Sb5 Yb1 -64.860(6) 8_544 2_665
Sb5 Yb5 Sb5 Yb1 -66.70(2) 3 2_665
Sb1 Yb5 Sb5 Yb1 33.984(6) . 2_665
Sb2 Yb5 Sb5 Yb1 -169.049(6) 3_455 2_665
Yb6 Yb5 Sb5 Yb1 -109.376(6) 7_444 2_665
Yb4 Yb5 Sb5 Yb1 -21.644(6) 8_544 2_665
Yb2 Yb5 Sb5 Yb1 66.476(9) . 2_665
Yb2 Yb5 Sb5 Yb1 76.190(5) 2_665 2_665
Yb2 Yb5 Sb5 Yb1 -131.513(6) 3_455 2_665
Yb3 Yb5 Sb5 Yb1 169.457(9) . 2_665
Yb2 Sb2 Al1 Sb2 -67.09(3) . 2_765
Yb1 Sb2 Al1 Sb2 -140.870(8) 7_455 2_765
Yb5 Sb2 Al1 Sb2 54.03(2) 3 2_765
Yb4 Sb2 Al1 Sb2 147.324(8) 3 2_765
Yb3 Sb2 Al1 Sb2 66.300(13) 3 2_765
Yb6 Sb2 Al1 Sb2 0.0 5_554 2_765
Yb3 Sb2 Al1 Sb2 174.182(14) . 2_765
Yb3 Sb2 Al1 Sb2 -64.779(13) 4_655 2_765
Yb2 Sb2 Al1 Sb4 -179.590(15) . 3
Yb1 Sb2 Al1 Sb4 106.63(4) 7_455 3
Yb5 Sb2 Al1 Sb4 -58.47(6) 3 3
Yb4 Sb2 Al1 Sb4 34.82(3) 3 3
Yb3 Sb2 Al1 Sb4 -46.20(2) 3 3
Yb6 Sb2 Al1 Sb4 -112.50(4) 5_554 3
Yb3 Sb2 Al1 Sb4 61.68(4) . 3
Yb3 Sb2 Al1 Sb4 -177.28(5) 4_655 3
Yb2 Sb2 Al1 Sb4 47.82(6) . 4_655
Yb1 Sb2 Al1 Sb4 -25.97(3) 7_455 4_655
Yb5 Sb2 Al1 Sb4 168.939(15) 3 4_655
Yb4 Sb2 Al1 Sb4 -97.77(4) 3 4_655
Yb3 Sb2 Al1 Sb4 -178.80(4) 3 4_655
Yb6 Sb2 Al1 Sb4 114.90(3) 5_554 4_655
Yb3 Sb2 Al1 Sb4 -70.91(3) . 4_655
Yb3 Sb2 Al1 Sb4 50.13(2) 4_655 4_655
Yb2 Sb2 Al1 Yb3 -133.388(17) . 3
Yb1 Sb2 Al1 Yb3 152.830(16) 7_455 3
Yb5 Sb2 Al1 Yb3 -12.27(3) 3 3
Yb4 Sb2 Al1 Yb3 81.024(9) 3 3
Yb6 Sb2 Al1 Yb3 -66.300(13) 5_554 3
Yb3 Sb2 Al1 Yb3 107.882(18) . 3
Yb3 Sb2 Al1 Yb3 -131.08(2) 4_655 3
Yb2 Sb2 Al1 Yb3 -2.31(4) . 4_655
Yb1 Sb2 Al1 Yb3 -76.091(10) 7_455 4_655
Yb5 Sb2 Al1 Yb3 118.813(15) 3 4_655
Yb4 Sb2 Al1 Yb3 -147.898(17) 3 4_655
Yb3 Sb2 Al1 Yb3 131.08(2) 3 4_655
Yb6 Sb2 Al1 Yb3 64.779(13) 5_554 4_655
Yb3 Sb2 Al1 Yb3 -121.039(14) . 4_655
Yb2 Sb2 Al1 Yb6 112.91(3) . 3
Yb1 Sb2 Al1 Yb6 39.130(8) 7_455 3
Yb5 Sb2 Al1 Yb6 -125.97(2) 3 3
Yb4 Sb2 Al1 Yb6 -32.676(8) 3 3
Yb3 Sb2 Al1 Yb6 -113.700(13) 3 3
Yb6 Sb2 Al1 Yb6 180.0 5_554 3
Yb3 Sb2 Al1 Yb6 -5.817(14) . 3
Yb3 Sb2 Al1 Yb6 115.222(13) 4_655 3
Yb2 Sb2 Al1 Yb4 145.59(2) . 3
Yb1 Sb2 Al1 Yb4 71.806(9) 7_455 3
Yb5 Sb2 Al1 Yb4 -93.29(3) 3 3
Yb3 Sb2 Al1 Yb4 -81.024(9) 3 3
Yb6 Sb2 Al1 Yb4 -147.323(8) 5_554 3
Yb3 Sb2 Al1 Yb4 26.859(11) . 3
Yb3 Sb2 Al1 Yb4 147.898(17) 4_655 3
Yb2 Sb2 Al1 Yb4 -14.87(8) . 4_655
Yb1 Sb2 Al1 Yb4 -88.65(5) 7_455 4_655
Yb5 Sb2 Al1 Yb4 106.25(3) 3 4_655
Yb4 Sb2 Al1 Yb4 -160.46(6) 3 4_655
Yb3 Sb2 Al1 Yb4 118.52(7) 3 4_655
Yb6 Sb2 Al1 Yb4 52.22(5) 5_554 4_655
Yb3 Sb2 Al1 Yb4 -133.60(5) . 4_655
Yb3 Sb2 Al1 Yb4 -12.56(4) 4_655 4_655
